data_7024588
loop_
_publ_author_name
'Peli, Giulia'
'Daghetta, Matteo'
'Macchi, Piero'
'Sironi, Angelo'
'Garlaschelli, Luigi'

_publ_section_title
;
 Four tetrairidium carbonyl clusters linked by six diphosphino ligands:
 synthesis and X-ray structure of [{Ir(4)(CO)(9)}(4)(dppmb)(6)] (dppmb =
 1,4-bis(diphenylphosphinomethyl)benzene.
;
_journal_issue 5
_journal_name_full 'Dalton transactions (Cambridge, England : 2003)'
_journal_page_first 1188
_journal_page_last 1190
_journal_paper_doi 10.1039/b918770g
_journal_volume 39
_journal_year 2010
_chemical_formula_moiety 'C262 H200 Ir16 O36 P12'
_chemical_formula_sum 'C262 H200 Ir16 O36 P12'
_chemical_formula_weight 7371.06
_space_group_IT_number 2
_symmetry_cell_setting triclinic
_symmetry_Int_Tables_number 2
_symmetry_space_group_name_Hall '-P 1'
_symmetry_space_group_name_H-M 'P -1'
_atom_sites_solution_hydrogens geom
_atom_sites_solution_primary direct
_atom_sites_solution_secondary difmap
_audit_creation_date 2009-07-08T20:25:28-00:00
_audit_creation_method 'WinGX routine CIF_UPDATE'
_cell_angle_alpha 91.942(2)
_cell_angle_beta 91.431(2)
_cell_angle_gamma 94.306(2)
_cell_formula_units_Z 2
_cell_length_a 14.829(4)
_cell_length_b 18.483(5)
_cell_length_c 48.910(13)
_cell_measurement_reflns_used 10196
_cell_measurement_temperature 150(2)
_cell_measurement_theta_max 20.3
_cell_measurement_theta_min 2.25
_cell_measurement_wavelength 0.71073
_cell_volume 13355(6)
_computing_molecular_graphics 'Ortep-3 for Windows (Farrugia, 1997)'
_computing_publication_material 'WinGX publication routines (Farrugia, 1999)'
_computing_structure_refinement 'SHELXL-97 (Sheldrick, 1997)'
_computing_structure_solution 'SHELXS-97 (Sheldrick, 1997)'
_diffrn_ambient_temperature 150(2)
_diffrn_measured_fraction_theta_full 0.912
_diffrn_measured_fraction_theta_max 0.85
_diffrn_radiation_monochromator graphite
_diffrn_radiation_probe x-ray
_diffrn_radiation_type MoK\a
_diffrn_radiation_wavelength 0.71069
_diffrn_reflns_av_R_equivalents 0.0453
_diffrn_reflns_av_unetI/netI 0.0834
_diffrn_reflns_limit_h_max 14
_diffrn_reflns_limit_h_min -14
_diffrn_reflns_limit_k_max 17
_diffrn_reflns_limit_k_min -18
_diffrn_reflns_limit_l_max 45
_diffrn_reflns_limit_l_min -48
_diffrn_reflns_number 43138
_diffrn_reflns_theta_full 20
_diffrn_reflns_theta_max 20.58
_diffrn_reflns_theta_min 1.11
_exptl_absorpt_coefficient_mu 8.069
_exptl_absorpt_correction_T_max 0.8616
_exptl_absorpt_correction_T_min 0.8614
_exptl_absorpt_correction_type sphere
_exptl_absorpt_process_details
;
Interpolation using Int.Tab. Vol. C (1992) p. 523,Tab. 6.3.3.3
for values of muR in the range 0-2.5, and Int.Tab. Vol.II (1959)
p.302; Table 5.3.6 B for muR in the range 2.6-10.0.
The interpolation procedure of C.W.Dwiggins Jr (Acta Cryst.(1975)
A31,146-148) is used with some modification.
;
_exptl_crystal_colour yellow
_exptl_crystal_density_diffrn 1.833
_exptl_crystal_density_method 'not measured'
_exptl_crystal_description prism
_exptl_crystal_F_000 6944
_exptl_crystal_size_max 0.19
_exptl_crystal_size_mid 0.14
_exptl_crystal_size_min 0.13
_refine_diff_density_max 3.265
_refine_diff_density_min -1.865
_refine_diff_density_rms 0.285
_refine_ls_extinction_method none
_refine_ls_goodness_of_fit_ref 1.062
_refine_ls_hydrogen_treatment constr
_refine_ls_matrix_type full
_refine_ls_number_parameters 1025
_refine_ls_number_reflns 23041
_refine_ls_number_restraints 21
_refine_ls_restrained_S_all 1.062
_refine_ls_R_factor_all 0.1056
_refine_ls_R_factor_gt 0.0735
_refine_ls_shift/su_max 0.001
_refine_ls_shift/su_mean 0
_refine_ls_structure_factor_coef Fsqd
_refine_ls_weighting_details 'calc w=1/[\s^2^(Fo^2^)+(0.0747P)^2^+731.1206P] where P=(Fo^2^+2Fc^2^)/3'
_refine_ls_weighting_scheme calc
_refine_ls_wR_factor_gt 0.1764
_refine_ls_wR_factor_ref 0.1941
_reflns_number_gt 16576
_reflns_number_total 23041
_reflns_threshold_expression >2sigma(I)
_cod_data_source_file b918770g.txt
_cod_data_source_block b
_cod_original_cell_volume 13356(6)
_cod_database_code 7024588

loop_
_symmetry_equiv_pos_as_xyz
'x, y, z'
'-x, -y, -z'

loop_
_atom_site_label
_atom_site_type_symbol
_atom_site_fract_x
_atom_site_fract_y
_atom_site_fract_z
_atom_site_U_iso_or_equiv
_atom_site_adp_type
_atom_site_occupancy
_atom_site_symmetry_multiplicity
_atom_site_calc_flag
_atom_site_refinement_flags
C11 C 0.2704(19) 0.9034(16) 0.2787(6) 0.026(8) Uiso 1 1 d .
C12 C 0.416(2) 0.8771(16) 0.3167(6) 0.032(8) Uiso 1 1 d .
C13 C 0.3300(19) 0.7545(15) 0.3471(6) 0.024(8) Uiso 1 1 d .
C14 C 0.1727(18) 0.6171(15) 0.2698(5) 0.019(7) Uiso 1 1 d .
C15 C 0.365(2) 0.6717(17) 0.2688(6) 0.037(9) Uiso 1 1 d .
C16 C 0.135(2) 0.7743(19) 0.2847(7) 0.050(10) Uiso 1 1 d .
C17 C 0.171(2) 0.8494(18) 0.3361(6) 0.040(9) Uiso 1 1 d .
C18 C 0.321(2) 0.5978(17) 0.3225(6) 0.032(8) Uiso 1 1 d .
C19 C 0.427(2) 0.8190(18) 0.2603(7) 0.045(9) Uiso 1 1 d .
C21 C -0.037(2) 0.1776(18) 0.4673(6) 0.041(9) Uiso 1 1 d .
C22 C 0.120(2) 0.4042(19) 0.4612(7) 0.045(9) Uiso 1 1 d .
C23 C 0.006(2) 0.2378(17) 0.4151(6) 0.038(9) Uiso 1 1 d .
C24 C 0.186(2) 0.2426(17) 0.3880(7) 0.042(9) Uiso 1 1 d .
C25 C 0.148(2) 0.1763(18) 0.4921(7) 0.047(10) Uiso 1 1 d .
C26 C 0.278(2) 0.3382(17) 0.4897(6) 0.036(8) Uiso 1 1 d .
C27 C 0.072(2) 0.3830(18) 0.4002(7) 0.048(10) Uiso 1 1 d .
C28 C 0.257(2) 0.2212(18) 0.4469(7) 0.044(9) Uiso 1 1 d .
C29 C 0.049(2) 0.3053(18) 0.5039(7) 0.037(9) Uiso 1 1 d .
C31 C 0.3625(19) 0.1276(15) 0.1843(6) 0.023(7) Uiso 1 1 d .
C32 C 0.138(2) 0.1434(17) 0.1595(6) 0.034(8) Uiso 1 1 d .
C33 C 0.335(2) 0.3339(17) 0.2292(7) 0.041(9) Uiso 1 1 d .
C34 C 0.3090(19) 0.4083(17) 0.1760(6) 0.030(8) Uiso 1 1 d .
C35 C 0.382(2) 0.1899(19) 0.2401(7) 0.050(10) Uiso 1 1 d .
C36 C 0.214(3) 0.104(2) 0.2208(7) 0.058(11) Uiso 1 1 d .
C37 C 0.099(2) 0.2285(17) 0.2095(6) 0.040(9) Uiso 1 1 d .
C38 C 0.155(2) 0.3881(18) 0.2233(6) 0.036(9) Uiso 1 1 d .
C39 C 0.300(2) 0.2475(18) 0.1527(7) 0.044(9) Uiso 1 1 d .
C41 C 0.026(2) 0.8190(17) 0.0268(6) 0.037(9) Uiso 1 1 d .
C42 C 0.206(2) 0.8213(17) 0.0033(6) 0.041(9) Uiso 1 1 d .
C43 C 0.2379(19) 0.7646(16) 0.1103(6) 0.029(8) Uiso 1 1 d .
C44 C 0.058(2) 0.7710(16) 0.0789(6) 0.030(8) Uiso 1 1 d .
C45 C 0.1438(18) 0.6014(16) 0.0346(6) 0.023(7) Uiso 1 1 d .
C46 C 0.314(2) 0.7816(17) 0.0538(6) 0.040(9) Uiso 1 1 d .
C47 C 0.0863(19) 0.6957(16) -0.0052(6) 0.030(8) Uiso 1 1 d .
C48 C 0.312(2) 0.6684(17) 0.0076(7) 0.041(9) Uiso 1 1 d .
C49 C 0.103(2) 0.6159(18) 0.0957(7) 0.042(9) Uiso 1 1 d .
C101 C 0.5270(19) 0.6737(15) 0.3606(5) 0.027(8) Uiso 1 1 d .
H10A H 0.591 0.6687 0.3637 0.033 Uiso 1 1 calc R
H10B H 0.5124 0.7184 0.3698 0.033 Uiso 1 1 calc R
C102 C 0.4724(11) 0.6088(8) 0.3736(4) 0.025(8) Uiso 1 1 d G
C103 C 0.4027(12) 0.6240(7) 0.3908(4) 0.032(8) Uiso 1 1 d G
H103 H 0.3926 0.672 0.3954 0.039 Uiso 1 1 calc R
C104 C 0.3482(11) 0.5677(10) 0.4013(3) 0.032(8) Uiso 1 1 d G
H104 H 0.3016 0.5779 0.4129 0.038 Uiso 1 1 calc R
C105 C 0.3633(12) 0.4960(8) 0.3945(4) 0.031(8) Uiso 1 1 d G
C106 C 0.4329(12) 0.4808(7) 0.3772(4) 0.036(8) Uiso 1 1 d G
H106 H 0.443 0.4329 0.3726 0.043 Uiso 1 1 calc R
C107 C 0.4875(11) 0.5372(10) 0.3667(3) 0.030(8) Uiso 1 1 d G
H107 H 0.5341 0.527 0.3552 0.036 Uiso 1 1 calc R
C108 C 0.2968(19) 0.4359(15) 0.4040(6) 0.028(8) Uiso 1 1 d .
H10C H 0.2867 0.3995 0.3893 0.033 Uiso 1 1 calc R
H10D H 0.2394 0.4563 0.4073 0.033 Uiso 1 1 calc R
C111 C 0.128(2) 0.6116(16) 0.3571(6) 0.038(9) Uiso 1 1 d .
H11A H 0.1234 0.5791 0.3411 0.045 Uiso 1 1 calc R
H11B H 0.1903 0.6129 0.3642 0.045 Uiso 1 1 calc R
C112 C 0.0659(12) 0.5812(11) 0.3786(3) 0.033(8) Uiso 1 1 d G
C113 C 0.1014(10) 0.5835(10) 0.4053(4) 0.046(9) Uiso 1 1 d G
H113 H 0.159 0.6054 0.4091 0.055 Uiso 1 1 calc R
C114 C 0.0508(12) 0.5530(11) 0.4261(3) 0.031(8) Uiso 1 1 d G
H114 H 0.0746 0.5545 0.4439 0.038 Uiso 1 1 calc R
C115 C -0.0353(12) 0.5202(10) 0.4203(3) 0.035(8) Uiso 1 1 d G
C116 C -0.0708(10) 0.5179(10) 0.3937(4) 0.038(9) Uiso 1 1 d G
H116 H -0.1284 0.496 0.3898 0.045 Uiso 1 1 calc R
C117 C -0.0202(13) 0.5484(11) 0.3729(3) 0.047(10) Uiso 1 1 d G
H117 H -0.044 0.5469 0.3551 0.057 Uiso 1 1 calc R
C118 C -0.089(2) 0.4806(16) 0.4429(6) 0.041(9) Uiso 1 1 d .
H11C H -0.1505 0.4949 0.4426 0.05 Uiso 1 1 calc R
H11D H -0.0614 0.4948 0.4606 0.05 Uiso 1 1 calc R
C131 C 0.2968(11) 0.7094(10) 0.2033(4) 0.038(9) Uiso 1 1 d G
C132 C 0.3570(13) 0.7668(8) 0.1964(4) 0.035(8) Uiso 1 1 d G
H132 H 0.3451 0.8143 0.201 0.042 Uiso 1 1 calc R
C133 C 0.4348(12) 0.7532(10) 0.1824(4) 0.054(10) Uiso 1 1 d G
H133 H 0.475 0.7915 0.1778 0.064 Uiso 1 1 calc R
C134 C 0.4526(11) 0.6822(11) 0.1755(4) 0.051(10) Uiso 1 1 d G
H134 H 0.5047 0.6731 0.1662 0.061 Uiso 1 1 calc R
C135 C 0.3925(13) 0.6248(9) 0.1825(4) 0.047(9) Uiso 1 1 d G
H135 H 0.4043 0.5773 0.1778 0.056 Uiso 1 1 calc R
C136 C 0.3146(12) 0.6385(9) 0.1964(4) 0.033(8) Uiso 1 1 d G
H136 H 0.2744 0.6001 0.201 0.04 Uiso 1 1 calc R
C141 C 0.1064(12) 0.6709(11) 0.2106(4) 0.049(10) Uiso 1 1 d G
C142 C 0.0300(14) 0.6624(11) 0.2264(3) 0.054(10) Uiso 1 1 d G
H142 H 0.0299 0.6845 0.2438 0.065 Uiso 1 1 calc R
C143 C -0.0464(12) 0.6210(12) 0.2163(4) 0.044(9) Uiso 1 1 d G
H143 H -0.0975 0.6153 0.2268 0.053 Uiso 1 1 calc R
C144 C -0.0463(12) 0.5880(11) 0.1903(4) 0.051(10) Uiso 1 1 d G
H144 H -0.0974 0.5603 0.1835 0.061 Uiso 1 1 calc R
C145 C 0.0301(15) 0.5965(11) 0.1745(3) 0.061(11) Uiso 1 1 d G
H145 H 0.0301 0.5745 0.1571 0.074 Uiso 1 1 calc R
C146 C 0.1064(12) 0.6380(12) 0.1846(4) 0.048(10) Uiso 1 1 d G
H146 H 0.1576 0.6437 0.1741 0.057 Uiso 1 1 calc R
C151 C -0.0012(11) 0.6959(11) 0.3281(4) 0.026(8) Uiso 1 1 d G
C152 C -0.0580(14) 0.7525(9) 0.3282(4) 0.056(10) Uiso 1 1 d G
H152 H -0.0454 0.7927 0.3399 0.067 Uiso 1 1 calc R
C153 C -0.1335(13) 0.7488(10) 0.3106(5) 0.057(11) Uiso 1 1 d G
H153 H -0.1715 0.7866 0.3106 0.068 Uiso 1 1 calc R
C154 C -0.1523(12) 0.6885(12) 0.2930(4) 0.057(11) Uiso 1 1 d G
H154 H -0.2028 0.6861 0.2813 0.069 Uiso 1 1 calc R
C155 C -0.0955(14) 0.6320(10) 0.2930(4) 0.052(10) Uiso 1 1 d G
H155 H -0.1081 0.5917 0.2813 0.062 Uiso 1 1 calc R
C156 C -0.0200(13) 0.6357(10) 0.3106(4) 0.048(10) Uiso 1 1 d G
H156 H 0.018 0.5979 0.3105 0.057 Uiso 1 1 calc R
C161 C 0.5844(13) 0.7564(9) 0.3156(4) 0.031(8) Uiso 1 1 d G
C162 C 0.6133(14) 0.8121(11) 0.3343(3) 0.056(10) Uiso 1 1 d G
H162 H 0.5969 0.8094 0.3525 0.068 Uiso 1 1 calc R
C163 C 0.6667(14) 0.8717(10) 0.3259(4) 0.042(9) Uiso 1 1 d G
H163 H 0.6861 0.909 0.3384 0.051 Uiso 1 1 calc R
C164 C 0.6912(13) 0.8758(10) 0.2987(4) 0.054(10) Uiso 1 1 d G
H164 H 0.727 0.9157 0.293 0.065 Uiso 1 1 calc R
C165 C 0.6623(15) 0.8201(12) 0.2799(3) 0.054(10) Uiso 1 1 d G
H165 H 0.6787 0.8228 0.2618 0.065 Uiso 1 1 calc R
C166 C 0.6089(15) 0.7604(10) 0.2884(4) 0.068(12) Uiso 1 1 d G
H166 H 0.5895 0.7232 0.2759 0.082 Uiso 1 1 calc R
C171 C 0.5574(13) 0.6017(9) 0.3089(4) 0.033(8) Uiso 1 1 d G
C172 C 0.5076(10) 0.5452(11) 0.2946(4) 0.039(9) Uiso 1 1 d G
H172 H 0.4466 0.5488 0.2905 0.047 Uiso 1 1 calc R
C173 C 0.5490(13) 0.4832(9) 0.2866(4) 0.037(9) Uiso 1 1 d G
H173 H 0.5157 0.4453 0.2771 0.045 Uiso 1 1 calc R
C174 C 0.6402(14) 0.4777(10) 0.2928(4) 0.065(11) Uiso 1 1 d G
H174 H 0.6679 0.4362 0.2874 0.078 Uiso 1 1 calc R
C175 C 0.6900(10) 0.5343(12) 0.3070(5) 0.058(11) Uiso 1 1 d G
H175 H 0.751 0.5306 0.3112 0.069 Uiso 1 1 calc R
C176 C 0.6486(13) 0.5963(10) 0.3151(4) 0.048(10) Uiso 1 1 d G
H176 H 0.6819 0.6342 0.3246 0.058 Uiso 1 1 calc R
C181 C 0.0840(14) 0.7440(11) 0.3810(3) 0.045(9) Uiso 1 1 d G
C182 C 0.1577(11) 0.7748(12) 0.3965(4) 0.050(10) Uiso 1 1 d G
H182 H 0.2142 0.7809 0.3888 0.06 Uiso 1 1 calc R
C183 C 0.1467(12) 0.7964(11) 0.4237(4) 0.052(10) Uiso 1 1 d G
H183 H 0.196 0.8169 0.4341 0.063 Uiso 1 1 calc R
C184 C 0.0621(14) 0.7872(11) 0.4353(3) 0.049(10) Uiso 1 1 d G
H184 H 0.0548 0.8017 0.4534 0.059 Uiso 1 1 calc R
C185 C -0.0115(11) 0.7565(11) 0.4197(4) 0.048(10) Uiso 1 1 d G
H185 H -0.0681 0.7504 0.4274 0.058 Uiso 1 1 calc R
C186 C -0.0006(12) 0.7349(11) 0.3925(4) 0.043(9) Uiso 1 1 d G
H186 H -0.0499 0.7143 0.3821 0.052 Uiso 1 1 calc R
C201 C 0.0500(19) 0.0699(16) 0.3829(5) 0.029(8) Uiso 1 1 d .
H20A H 0.0488 0.0176 0.3799 0.035 Uiso 1 1 calc R
H20B H -0.0102 0.081 0.3881 0.035 Uiso 1 1 calc R
C202 C 0.0696(13) 0.1055(10) 0.3552(3) 0.036(8) Uiso 1 1 d G
C203 C 0.0170(11) 0.1581(11) 0.3450(4) 0.041(9) Uiso 1 1 d G
H203 H -0.03 0.1744 0.3552 0.049 Uiso 1 1 calc R
C204 C 0.0345(12) 0.1863(10) 0.3195(4) 0.045(9) Uiso 1 1 d G
H204 H -0.0008 0.2215 0.3127 0.054 Uiso 1 1 calc R
C205 C 0.1047(13) 0.1619(11) 0.3042(3) 0.036(8) Uiso 1 1 d G
C206 C 0.1574(11) 0.1093(10) 0.3144(4) 0.041(9) Uiso 1 1 d G
H206 H 0.2043 0.093 0.3042 0.049 Uiso 1 1 calc R
C207 C 0.1398(12) 0.0811(9) 0.3399(4) 0.036(8) Uiso 1 1 d G
H207 H 0.1751 0.0459 0.3468 0.043 Uiso 1 1 calc R
C208 C 0.122(2) 0.1875(17) 0.2758(6) 0.047(10) Uiso 1 1 d .
H20C H 0.0649 0.1802 0.2656 0.057 Uiso 1 1 calc R
H20D H 0.1626 0.155 0.2675 0.057 Uiso 1 1 calc R
C231 C -0.1701(12) 0.3658(11) 0.4089(4) 0.036(8) Uiso 1 1 d G
C232 C -0.1451(12) 0.3434(12) 0.3829(4) 0.047(10) Uiso 1 1 d G
H232 H -0.0873 0.3287 0.3802 0.057 Uiso 1 1 calc R
C233 C -0.2065(16) 0.3431(13) 0.3609(3) 0.061(11) Uiso 1 1 d G
H233 H -0.1897 0.3282 0.3436 0.073 Uiso 1 1 calc R
C234 C -0.2929(14) 0.3652(13) 0.3649(4) 0.090(14) Uiso 1 1 d G
H234 H -0.3339 0.365 0.3502 0.108 Uiso 1 1 calc R
C235 C -0.3179(11) 0.3876(12) 0.3909(5) 0.061(11) Uiso 1 1 d G
H235 H -0.3757 0.4024 0.3936 0.073 Uiso 1 1 calc R
C236 C -0.2565(13) 0.3879(11) 0.4129(3) 0.033(8) Uiso 1 1 d G
H236 H -0.2733 0.4029 0.4302 0.04 Uiso 1 1 calc R
C241 C -0.1560(13) 0.3456(10) 0.4656(3) 0.026(8) Uiso 1 1 d G
C242 C -0.2057(13) 0.2792(10) 0.4613(3) 0.038(9) Uiso 1 1 d G
H242 H -0.2098 0.2568 0.444 0.046 Uiso 1 1 calc R
C243 C -0.2492(13) 0.2462(9) 0.4830(4) 0.058(11) Uiso 1 1 d G
H243 H -0.2825 0.2018 0.4802 0.069 Uiso 1 1 calc R
C244 C -0.2431(14) 0.2796(12) 0.5090(4) 0.054(10) Uiso 1 1 d G
H244 H -0.2722 0.2576 0.5235 0.064 Uiso 1 1 calc R
C245 C -0.1934(15) 0.3460(12) 0.5132(3) 0.073(12) Uiso 1 1 d G
H245 H -0.1892 0.3684 0.5306 0.087 Uiso 1 1 calc R
C246 C -0.1498(13) 0.3790(9) 0.4915(4) 0.043(9) Uiso 1 1 d G
H246 H -0.1165 0.4234 0.4944 0.052 Uiso 1 1 calc R
C251 C 0.3928(13) 0.4655(9) 0.4554(4) 0.036(8) Uiso 1 1 d G
C252 C 0.4810(13) 0.4882(11) 0.4489(4) 0.049(10) Uiso 1 1 d G
H252 H 0.5113 0.4619 0.436 0.059 Uiso 1 1 calc R
C253 C 0.5239(11) 0.5500(12) 0.4618(4) 0.060(11) Uiso 1 1 d G
H253 H 0.5829 0.5651 0.4575 0.072 Uiso 1 1 calc R
C254 C 0.4786(13) 0.5892(9) 0.4812(4) 0.054(10) Uiso 1 1 d G
H254 H 0.5073 0.6306 0.4899 0.065 Uiso 1 1 calc R
C255 C 0.3904(13) 0.5666(10) 0.4877(4) 0.039(9) Uiso 1 1 d G
H255 H 0.3601 0.5928 0.5006 0.047 Uiso 1 1 calc R
C256 C 0.3475(10) 0.5048(10) 0.4747(4) 0.034(8) Uiso 1 1 d G
H256 H 0.2885 0.4896 0.4791 0.04 Uiso 1 1 calc R
C261 C 0.2299(11) 0.0546(10) 0.4011(4) 0.033(8) Uiso 1 1 d G
C262 C 0.2266(11) -0.0207(10) 0.3984(4) 0.038(9) Uiso 1 1 d G
H262 H 0.1726 -0.0482 0.401 0.046 Uiso 1 1 calc R
C263 C 0.3039(15) -0.0547(8) 0.3917(4) 0.053(10) Uiso 1 1 d G
H263 H 0.3017 -0.105 0.3899 0.063 Uiso 1 1 calc R
C264 C 0.3846(12) -0.0135(12) 0.3877(5) 0.066(12) Uiso 1 1 d G
H264 H 0.4363 -0.0362 0.3833 0.079 Uiso 1 1 calc R
C265 C 0.3878(11) 0.0618(12) 0.3905(5) 0.063(11) Uiso 1 1 d G
H265 H 0.4418 0.0894 0.3878 0.076 Uiso 1 1 calc R
C266 C 0.3105(14) 0.0958(8) 0.3972(4) 0.041(9) Uiso 1 1 d G
H266 H 0.3127 0.1462 0.399 0.049 Uiso 1 1 calc R
C271 C 0.0858(13) 0.0341(10) 0.4373(4) 0.038(9) Uiso 1 1 d G
C272 C 0.1461(10) 0.0167(11) 0.4578(4) 0.044(9) Uiso 1 1 d G
H272 H 0.2055 0.0368 0.4581 0.052 Uiso 1 1 calc R
C273 C 0.1177(13) -0.0308(11) 0.4779(4) 0.043(9) Uiso 1 1 d G
H273 H 0.158 -0.0424 0.4916 0.052 Uiso 1 1 calc R
C274 C 0.0288(14) -0.0608(11) 0.4774(4) 0.062(11) Uiso 1 1 d G
H274 H 0.0098 -0.0926 0.4908 0.074 Uiso 1 1 calc R
C275 C -0.0315(11) -0.0435(11) 0.4569(4) 0.054(10) Uiso 1 1 d G
H275 H -0.0909 -0.0636 0.4566 0.065 Uiso 1 1 calc R
C276 C -0.0031(12) 0.0040(11) 0.4368(4) 0.044(9) Uiso 1 1 d G
H276 H -0.0435 0.0156 0.4231 0.053 Uiso 1 1 calc R
C281 C 0.4179(13) 0.3321(10) 0.4258(4) 0.033(8) Uiso 1 1 d G
C282 C 0.4795(15) 0.3143(12) 0.4459(3) 0.065(11) Uiso 1 1 d G
H282 H 0.4779 0.3352 0.4634 0.078 Uiso 1 1 calc R
C283 C 0.5433(14) 0.2652(13) 0.4398(4) 0.069(12) Uiso 1 1 d G
H283 H 0.5844 0.2532 0.4533 0.083 Uiso 1 1 calc R
C284 C 0.5455(13) 0.2339(11) 0.4136(5) 0.054(10) Uiso 1 1 d G
H284 H 0.5882 0.2011 0.4096 0.065 Uiso 1 1 calc R
C285 C 0.4840(15) 0.2518(11) 0.3935(3) 0.054(10) Uiso 1 1 d G
H285 H 0.4855 0.2309 0.376 0.064 Uiso 1 1 calc R
C286 C 0.4202(13) 0.3009(11) 0.3996(4) 0.050(10) Uiso 1 1 d G
H286 H 0.3791 0.3128 0.3861 0.06 Uiso 1 1 calc R
C301 C 0.117(2) 0.3822(16) 0.1384(6) 0.035(8) Uiso 1 1 d .
H30A H 0.1183 0.4128 0.155 0.042 Uiso 1 1 calc R
H30B H 0.179 0.3826 0.1322 0.042 Uiso 1 1 calc R
C302 C 0.0607(12) 0.4154(10) 0.1169(3) 0.026(8) Uiso 1 1 d G
C303 C -0.0193(12) 0.4475(11) 0.1219(3) 0.040(9) Uiso 1 1 d G
H303 H -0.0429 0.4472 0.1394 0.048 Uiso 1 1 calc R
C304 C -0.0641(10) 0.4801(10) 0.1009(4) 0.052(10) Uiso 1 1 d G
H304 H -0.1177 0.5016 0.1042 0.062 Uiso 1 1 calc R
C305 C -0.0288(12) 0.4805(10) 0.0748(3) 0.027(8) Uiso 1 1 d G
C306 C 0.0512(12) 0.4484(10) 0.0698(3) 0.039(9) Uiso 1 1 d G
H306 H 0.0748 0.4487 0.0524 0.046 Uiso 1 1 calc R
C307 C 0.0960(10) 0.4158(10) 0.0909(4) 0.035(8) Uiso 1 1 d G
H307 H 0.1496 0.3943 0.0875 0.042 Uiso 1 1 calc R
C308 C -0.077(2) 0.5205(16) 0.0513(6) 0.044(9) Uiso 1 1 d .
H30C H -0.141 0.5047 0.0505 0.052 Uiso 1 1 calc R
H30D H -0.0516 0.5077 0.0339 0.052 Uiso 1 1 calc R
C311 C -0.0229(12) 0.2945(11) 0.1644(4) 0.042(9) Uiso 1 1 d G
C312 C -0.0829(15) 0.2330(10) 0.1633(4) 0.051(10) Uiso 1 1 d G
H312 H -0.0728 0.1939 0.1515 0.061 Uiso 1 1 calc R
C313 C -0.1581(14) 0.2297(11) 0.1797(5) 0.072(12) Uiso 1 1 d G
H313 H -0.1982 0.1885 0.179 0.086 Uiso 1 1 calc R
C314 C -0.1732(13) 0.2880(13) 0.1973(5) 0.088(14) Uiso 1 1 d G
H314 H -0.2235 0.2858 0.2083 0.106 Uiso 1 1 calc R
C315 C -0.1132(15) 0.3496(11) 0.1984(4) 0.050(10) Uiso 1 1 d G
H315 H -0.1234 0.3886 0.2101 0.06 Uiso 1 1 calc R
C316 C -0.0381(13) 0.3529(9) 0.1819(4) 0.034(8) Uiso 1 1 d G
H316 H 0.0021 0.3941 0.1826 0.04 Uiso 1 1 calc R
C321 C 0.5501(16) 0.2568(12) 0.1880(5) 0.064(11) Uiso 1 1 d G
C322 C 0.5768(17) 0.2531(12) 0.2153(5) 0.067(12) Uiso 1 1 d G
H322 H 0.5647 0.2899 0.2278 0.081 Uiso 1 1 calc R
C323 C 0.6217(17) 0.1942(15) 0.2240(4) 0.084(14) Uiso 1 1 d G
H323 H 0.6396 0.1917 0.2423 0.101 Uiso 1 1 calc R
C324 C 0.6398(17) 0.1391(12) 0.2053(6) 0.078(13) Uiso 1 1 d G
H324 H 0.6698 0.0997 0.2111 0.094 Uiso 1 1 calc R
C325 C 0.6131(18) 0.1428(12) 0.1780(5) 0.090(14) Uiso 1 1 d G
H325 H 0.6252 0.106 0.1655 0.108 Uiso 1 1 calc R
C326 C 0.5682(17) 0.2017(15) 0.1693(4) 0.069(12) Uiso 1 1 d G
H326 H 0.5503 0.2042 0.1511 0.082 Uiso 1 1 calc R
C331 C 0.5504(14) 0.4101(10) 0.1944(5) 0.048(10) Uiso 1 1 d G
C332 C 0.5080(11) 0.4650(12) 0.2079(5) 0.058(11) Uiso 1 1 d G
H332 H 0.446 0.4599 0.2105 0.07 Uiso 1 1 calc R
C333 C 0.5584(15) 0.5275(10) 0.2176(4) 0.050(10) Uiso 1 1 d G
H333 H 0.53 0.5642 0.2266 0.059 Uiso 1 1 calc R
C334 C 0.6511(15) 0.5351(10) 0.2137(5) 0.072(12) Uiso 1 1 d G
H334 H 0.6848 0.577 0.2202 0.086 Uiso 1 1 calc R
C335 C 0.6935(11) 0.4803(13) 0.2002(5) 0.070(12) Uiso 1 1 d G
H335 H 0.7555 0.4854 0.1976 0.084 Uiso 1 1 calc R
C336 C 0.6431(15) 0.4177(11) 0.1906(4) 0.053(10) Uiso 1 1 d G
H336 H 0.6715 0.381 0.1815 0.063 Uiso 1 1 calc R
C341 C 0.2649(10) 0.2990(10) 0.2930(4) 0.029(8) Uiso 1 1 d G
C342 C 0.2940(12) 0.3702(9) 0.3007(4) 0.033(8) Uiso 1 1 d G
H342 H 0.2613 0.4082 0.295 0.04 Uiso 1 1 calc R
C343 C 0.3722(13) 0.3846(8) 0.3168(4) 0.039(9) Uiso 1 1 d G
H343 H 0.3917 0.4323 0.3219 0.047 Uiso 1 1 calc R
C344 C 0.4212(11) 0.3279(11) 0.3253(4) 0.047(10) Uiso 1 1 d G
H344 H 0.4735 0.3375 0.3361 0.057 Uiso 1 1 calc R
C345 C 0.3920(12) 0.2566(9) 0.3177(4) 0.037(9) Uiso 1 1 d G
H345 H 0.4248 0.2186 0.3234 0.045 Uiso 1 1 calc R
C346 C 0.3139(12) 0.2422(8) 0.3016(4) 0.034(8) Uiso 1 1 d G
H346 H 0.2943 0.1945 0.2965 0.041 Uiso 1 1 calc R
C351 C 0.0807(12) 0.3338(11) 0.2828(4) 0.036(8) Uiso 1 1 d G
C352 C 0.0064(15) 0.3391(12) 0.2653(3) 0.046(9) Uiso 1 1 d G
H352 H 0.0052 0.3176 0.2478 0.056 Uiso 1 1 calc R
C353 C -0.0662(12) 0.3766(13) 0.2739(4) 0.079(13) Uiso 1 1 d G
H353 H -0.1159 0.3802 0.2622 0.094 Uiso 1 1 calc R
C354 C -0.0644(13) 0.4088(12) 0.3001(5) 0.064(11) Uiso 1 1 d G
H354 H -0.1129 0.4339 0.3058 0.077 Uiso 1 1 calc R
C355 C 0.0100(16) 0.4035(12) 0.3175(4) 0.065(11) Uiso 1 1 d G
H355 H 0.0112 0.425 0.335 0.078 Uiso 1 1 calc R
C356 C 0.0825(13) 0.3659(12) 0.3089(4) 0.046(9) Uiso 1 1 d G
H356 H 0.1323 0.3624 0.3206 0.055 Uiso 1 1 calc R
C361 C 0.0518(15) 0.2487(12) 0.1132(3) 0.044(9) Uiso 1 1 d G
C362 C -0.0312(13) 0.2574(12) 0.1004(4) 0.051(10) Uiso 1 1 d G
H362 H -0.0749 0.2815 0.1096 0.061 Uiso 1 1 calc R
C363 C -0.0489(13) 0.2301(13) 0.0738(5) 0.074(13) Uiso 1 1 d G
H363 H -0.1044 0.236 0.0652 0.089 Uiso 1 1 calc R
C364 C 0.0164(17) 0.1941(13) 0.0601(4) 0.071(12) Uiso 1 1 d G
H364 H 0.0046 0.1758 0.0423 0.086 Uiso 1 1 calc R
C365 C 0.0994(14) 0.1854(12) 0.0729(4) 0.059(11) Uiso 1 1 d G
H365 H 0.1431 0.1613 0.0637 0.071 Uiso 1 1 calc R
C366 C 0.1171(12) 0.2127(12) 0.0995(4) 0.053(10) Uiso 1 1 d G
H366 H 0.1726 0.2069 0.1081 0.063 Uiso 1 1 calc R
C401 C 0.4582(12) 0.6733(10) 0.0748(4) 0.035(8) Uiso 1 1 d G
C402 C 0.5250(15) 0.6907(12) 0.0562(3) 0.057(10) Uiso 1 1 d G
H402 H 0.5217 0.6688 0.0387 0.068 Uiso 1 1 calc R
C403 C 0.5967(13) 0.7408(12) 0.0636(4) 0.056(10) Uiso 1 1 d G
H403 H 0.6414 0.7525 0.0512 0.067 Uiso 1 1 calc R
C404 C 0.6017(13) 0.7735(11) 0.0897(5) 0.069(12) Uiso 1 1 d G
H404 H 0.6497 0.8071 0.0947 0.083 Uiso 1 1 calc R
C405 C 0.5349(15) 0.7561(12) 0.1083(4) 0.065(11) Uiso 1 1 d G
H405 H 0.5382 0.778 0.1258 0.078 Uiso 1 1 calc R
C406 C 0.4631(13) 0.7060(12) 0.1009(4) 0.049(10) Uiso 1 1 d G
H406 H 0.4184 0.6943 0.1133 0.059 Uiso 1 1 calc R
C411 C 0.3147(19) 0.5685(15) 0.0941(6) 0.028(8) Uiso 1 1 d .
H41A H 0.3084 0.605 0.1085 0.033 Uiso 1 1 calc R
H41B H 0.2549 0.5454 0.0897 0.033 Uiso 1 1 calc R
C412 C 0.3758(13) 0.5097(10) 0.1053(4) 0.039(9) Uiso 1 1 d G
C413 C 0.4481(13) 0.5267(8) 0.1236(4) 0.042(9) Uiso 1 1 d G
H413 H 0.4661 0.575 0.1282 0.05 Uiso 1 1 calc R
C414 C 0.4937(11) 0.4716(10) 0.1351(4) 0.036(8) Uiso 1 1 d G
H414 H 0.5421 0.4829 0.1473 0.043 Uiso 1 1 calc R
C415 C 0.4668(13) 0.3994(9) 0.1282(4) 0.029(8) Uiso 1 1 d G
C416 C 0.3945(14) 0.3824(8) 0.1099(4) 0.050(10) Uiso 1 1 d G
H416 H 0.3766 0.3342 0.1053 0.06 Uiso 1 1 calc R
C417 C 0.3490(12) 0.4376(11) 0.0985(4) 0.050(10) Uiso 1 1 d G
H417 H 0.3006 0.4262 0.0863 0.06 Uiso 1 1 calc R
C418 C 0.510(2) 0.3388(17) 0.1414(6) 0.040(9) Uiso 1 1 d .
H41C H 0.5751 0.3461 0.1395 0.049 Uiso 1 1 calc R
H41D H 0.49 0.2937 0.1316 0.049 Uiso 1 1 calc R
C421 C 0.131(2) 0.9379(17) 0.1097(6) 0.040(9) Uiso 1 1 d .
H42A H 0.1382 0.9905 0.1116 0.048 Uiso 1 1 calc R
H42B H 0.0693 0.9249 0.103 0.048 Uiso 1 1 calc R
C422 C 0.1427(13) 0.9058(11) 0.1388(3) 0.035(8) Uiso 1 1 d G
C423 C 0.0818(11) 0.8502(11) 0.1469(4) 0.050(10) Uiso 1 1 d G
H423 H 0.0345 0.8324 0.1351 0.06 Uiso 1 1 calc R
C424 C 0.0918(12) 0.8214(9) 0.1726(4) 0.037(9) Uiso 1 1 d G
H424 H 0.051 0.7842 0.178 0.045 Uiso 1 1 calc R
C425 C 0.1626(13) 0.8481(10) 0.1901(3) 0.042(9) Uiso 1 1 d G
C426 C 0.2234(11) 0.9036(10) 0.1820(3) 0.034(8) Uiso 1 1 d G
H426 H 0.2708 0.9214 0.1938 0.041 Uiso 1 1 calc R
C427 C 0.2135(12) 0.9324(9) 0.1563(4) 0.039(9) Uiso 1 1 d G
H427 H 0.2542 0.9696 0.1509 0.046 Uiso 1 1 calc R
C428 C 0.178(2) 0.8214(16) 0.2199(6) 0.037(9) Uiso 1 1 d .
H42C H 0.1239 0.8297 0.2299 0.044 Uiso 1 1 calc R
H42D H 0.2268 0.8528 0.2284 0.044 Uiso 1 1 calc R
C431 C 0.3178(11) 0.9519(10) 0.0967(4) 0.034(8) Uiso 1 1 d G
C432 C 0.3902(15) 0.9114(8) 0.1031(4) 0.058(11) Uiso 1 1 d G
H432 H 0.3834 0.861 0.1016 0.069 Uiso 1 1 calc R
C433 C 0.4729(12) 0.9462(12) 0.1117(5) 0.057(11) Uiso 1 1 d G
H433 H 0.5214 0.9191 0.116 0.069 Uiso 1 1 calc R
C434 C 0.4831(11) 1.0216(12) 0.1139(5) 0.066(11) Uiso 1 1 d G
H434 H 0.5384 1.0449 0.1197 0.079 Uiso 1 1 calc R
C435 C 0.4106(14) 1.0621(8) 0.1076(4) 0.051(10) Uiso 1 1 d G
H435 H 0.4175 1.1125 0.1091 0.061 Uiso 1 1 calc R
C436 C 0.3280(12) 1.0272(10) 0.0990(4) 0.034(8) Uiso 1 1 d G
H436 H 0.2795 1.0543 0.0947 0.041 Uiso 1 1 calc R
C441 C 0.1829(14) 0.9653(11) 0.0559(4) 0.046(9) Uiso 1 1 d G
C442 C 0.0979(12) 0.9891(11) 0.0504(4) 0.037(9) Uiso 1 1 d G
H442 H 0.051 0.9791 0.0623 0.045 Uiso 1 1 calc R
C443 C 0.0828(11) 1.0280(11) 0.0271(4) 0.049(10) Uiso 1 1 d G
H443 H 0.0259 1.0439 0.0234 0.058 Uiso 1 1 calc R
C444 C 0.1528(15) 1.0430(11) 0.0093(4) 0.053(10) Uiso 1 1 d G
H444 H 0.1427 1.069 -0.0063 0.064 Uiso 1 1 calc R
C445 C 0.2379(13) 1.0192(12) 0.0148(4) 0.071(12) Uiso 1 1 d G
H445 H 0.2847 1.0292 0.0029 0.085 Uiso 1 1 calc R
C446 C 0.2529(11) 0.9803(12) 0.0381(4) 0.046(9) Uiso 1 1 d G
H446 H 0.3098 0.9643 0.0418 0.055 Uiso 1 1 calc R
C451 C -0.1242(13) 0.6608(10) 0.0300(3) 0.029(8) Uiso 1 1 d G
C452 C -0.1267(13) 0.6281(9) 0.0039(4) 0.040(9) Uiso 1 1 d G
H452 H -0.0984 0.5855 0.0008 0.048 Uiso 1 1 calc R
C453 C -0.1717(15) 0.6591(11) -0.0175(3) 0.068(12) Uiso 1 1 d G
H453 H -0.1734 0.6372 -0.0349 0.082 Uiso 1 1 calc R
C454 C -0.2141(14) 0.7227(12) -0.0129(4) 0.058(11) Uiso 1 1 d G
H454 H -0.2442 0.7435 -0.0272 0.069 Uiso 1 1 calc R
C455 C -0.2116(13) 0.7554(9) 0.0132(4) 0.038(9) Uiso 1 1 d G
H455 H -0.2399 0.798 0.0163 0.046 Uiso 1 1 calc R
C456 C -0.1666(13) 0.7245(10) 0.0346(3) 0.044(9) Uiso 1 1 d G
H456 H -0.1649 0.7464 0.052 0.052 Uiso 1 1 calc R
C461 C -0.1375(12) 0.6327(11) 0.0862(4) 0.027(8) Uiso 1 1 d G
C462 C -0.1065(11) 0.6593(12) 0.1119(4) 0.055(10) Uiso 1 1 d G
H462 H -0.0462 0.6765 0.1147 0.066 Uiso 1 1 calc R
C463 C -0.1655(15) 0.6604(12) 0.1335(3) 0.064(11) Uiso 1 1 d G
H463 H -0.1447 0.6782 0.1507 0.077 Uiso 1 1 calc R
C464 C -0.2555(14) 0.6348(13) 0.1294(4) 0.064(11) Uiso 1 1 d G
H464 H -0.295 0.6355 0.1439 0.076 Uiso 1 1 calc R
C465 C -0.2866(11) 0.6082(12) 0.1037(5) 0.059(11) Uiso 1 1 d G
H465 H -0.3468 0.591 0.1009 0.07 Uiso 1 1 calc R
C466 C -0.2275(13) 0.6071(11) 0.0821(3) 0.048(10) Uiso 1 1 d G
H466 H -0.2483 0.5893 0.0649 0.058 Uiso 1 1 calc R
C471 C 0.4047(14) 0.5397(9) 0.0442(4) 0.038(9) Uiso 1 1 d G
C472 C 0.3490(11) 0.5004(12) 0.0248(4) 0.052(10) Uiso 1 1 d G
H472 H 0.2923 0.5157 0.0204 0.063 Uiso 1 1 calc R
C473 C 0.3780(14) 0.4383(11) 0.0121(4) 0.054(10) Uiso 1 1 d G
H473 H 0.3407 0.412 -0.0009 0.065 Uiso 1 1 calc R
C474 C 0.4627(15) 0.4154(10) 0.0187(4) 0.051(10) Uiso 1 1 d G
H474 H 0.4822 0.3738 0.0102 0.061 Uiso 1 1 calc R
C475 C 0.5184(11) 0.4547(12) 0.0381(5) 0.063(11) Uiso 1 1 d G
H475 H 0.5751 0.4394 0.0425 0.076 Uiso 1 1 calc R
C476 C 0.4894(13) 0.5168(11) 0.0508(4) 0.047(10) Uiso 1 1 d G
H476 H 0.5267 0.5431 0.0638 0.057 Uiso 1 1 calc R
O11 O 0.2262(15) 0.9498(13) 0.2743(5) 0.055(7) Uiso 1 1 d .
O12 O 0.4586(16) 0.9105(13) 0.3331(5) 0.061(7) Uiso 1 1 d .
O13 O 0.3626(14) 0.7760(11) 0.3667(4) 0.042(6) Uiso 1 1 d .
O14 O 0.1389(15) 0.5554(12) 0.2708(4) 0.050(6) Uiso 1 1 d .
O15 O 0.4124(15) 0.6488(12) 0.2532(5) 0.054(7) Uiso 1 1 d .
O16 O 0.0699(14) 0.8000(11) 0.2779(4) 0.036(5) Uiso 1 1 d .
O17 O 0.1380(15) 0.9039(12) 0.3429(4) 0.050(6) Uiso 1 1 d .
O18 O 0.2939(14) 0.5404(12) 0.3268(4) 0.042(6) Uiso 1 1 d .
O19 O 0.4814(14) 0.8180(11) 0.2448(4) 0.044(6) Uiso 1 1 d .
O21 O -0.1001(16) 0.1406(13) 0.4640(5) 0.057(7) Uiso 1 1 d .
O22 O 0.1140(14) 0.4558(12) 0.4756(4) 0.047(6) Uiso 1 1 d .
O23 O -0.0610(13) 0.2056(11) 0.4058(4) 0.036(5) Uiso 1 1 d .
O24 O 0.2100(14) 0.2605(11) 0.3668(4) 0.047(6) Uiso 1 1 d .
O25 O 0.1957(15) 0.1446(12) 0.5040(5) 0.054(7) Uiso 1 1 d .
O26 O 0.3131(16) 0.3395(13) 0.5119(5) 0.063(7) Uiso 1 1 d .
O27 O 0.0924(13) 0.4066(11) 0.3792(4) 0.041(6) Uiso 1 1 d .
O28 O 0.3166(14) 0.1874(11) 0.4514(4) 0.044(6) Uiso 1 1 d .
O29 O 0.0384(16) 0.3459(13) 0.5197(5) 0.061(7) Uiso 1 1 d .
O31 O 0.3942(16) 0.0937(13) 0.1693(5) 0.060(7) Uiso 1 1 d .
O32 O 0.1097(15) 0.0848(13) 0.1511(5) 0.057(7) Uiso 1 1 d .
O33 O 0.3914(15) 0.3644(12) 0.2470(5) 0.053(6) Uiso 1 1 d .
O34 O 0.2936(14) 0.4639(12) 0.1695(4) 0.042(6) Uiso 1 1 d .
O35 O 0.4386(18) 0.1940(14) 0.2569(5) 0.074(8) Uiso 1 1 d .
O36 O 0.1656(16) 0.0555(13) 0.2247(5) 0.060(7) Uiso 1 1 d .
O37 O 0.0300(15) 0.1990(12) 0.2153(4) 0.046(6) Uiso 1 1 d .
O38 O 0.1314(16) 0.4449(14) 0.2228(5) 0.065(7) Uiso 1 1 d .
O39 O 0.3285(13) 0.2260(11) 0.1317(4) 0.037(5) Uiso 1 1 d .
O41 O -0.0304(16) 0.8597(13) 0.0289(5) 0.061(7) Uiso 1 1 d .
O42 O 0.2620(16) 0.8524(13) -0.0098(5) 0.062(7) Uiso 1 1 d .
O43 O 0.2638(14) 0.7448(11) 0.1318(4) 0.042(6) Uiso 1 1 d .
O44 O -0.0015(14) 0.7980(11) 0.0863(4) 0.039(6) Uiso 1 1 d .
O45 O 0.1270(12) 0.5483(11) 0.0222(4) 0.032(5) Uiso 1 1 d .
O46 O 0.3795(14) 0.8171(11) 0.0474(4) 0.040(6) Uiso 1 1 d .
O47 O 0.0639(15) 0.6520(13) -0.0236(5) 0.058(7) Uiso 1 1 d .
O48 O 0.3430(16) 0.6608(13) -0.0140(5) 0.062(7) Uiso 1 1 d .
O49 O 0.1214(14) 0.5941(12) 0.1168(4) 0.047(6) Uiso 1 1 d .
P1 P 0.1048(6) 0.7048(5) 0.34657(16) 0.033(2) Uani 1 1 d .
P3 P 0.5047(6) 0.6810(5) 0.32296(17) 0.032(2) Uani 1 1 d .
P4 P 0.2043(6) 0.7269(5) 0.22546(16) 0.036(2) Uani 1 1 d .
P5 P 0.3307(5) 0.3900(5) 0.43518(16) 0.032(2) Uani 1 1 d .
P6 P -0.0901(5) 0.3804(5) 0.43759(16) 0.035(2) Uani 1 1 d .
P8 P 0.1272(6) 0.0953(5) 0.41136(16) 0.034(2) Uani 1 1 d .
P9 P 0.1679(6) 0.2800(5) 0.26994(16) 0.037(2) Uani 1 1 d .
P11 P 0.4860(6) 0.3281(5) 0.17917(17) 0.037(2) Uani 1 1 d .
P12 P 0.0810(6) 0.2902(5) 0.14719(16) 0.035(2) Uani 1 1 d .
P13 P 0.2082(5) 0.9082(5) 0.08423(16) 0.032(2) Uani 1 1 d .
P14 P 0.3571(6) 0.6143(5) 0.06349(16) 0.037(2) Uani 1 1 d .
P16 P -0.0628(6) 0.6211(5) 0.05739(16) 0.035(2) Uani 1 1 d .
Ir1 Ir 0.21265(8) 0.77066(7) 0.32250(2) 0.0300(3) Uani 1 1 d .
Ir2 Ir 0.34249(9) 0.82629(7) 0.28899(2) 0.0335(4) Uani 1 1 d .
Ir3 Ir 0.35603(8) 0.69203(7) 0.31126(2) 0.0296(3) Uani 1 1 d .
Ir4 Ir 0.23205(8) 0.70737(7) 0.27121(2) 0.0309(4) Uani 1 1 d .
Ir5 Ir 0.21593(8) 0.32586(7) 0.45725(2) 0.0315(4) Uani 1 1 d .
Ir6 Ir 0.04949(8) 0.33561(7) 0.43243(2) 0.0302(3) Uani 1 1 d .
Ir7 Ir 0.07270(9) 0.23877(7) 0.47315(2) 0.0332(4) Uani 1 1 d .
Ir8 Ir 0.14063(9) 0.21833(7) 0.42182(2) 0.0313(4) Uani 1 1 d .
Ir9 Ir 0.20311(9) 0.29754(7) 0.22469(2) 0.0312(4) Uani 1 1 d .
Ir10 Ir 0.29877(9) 0.18064(7) 0.21072(2) 0.0351(4) Uani 1 1 d .
Ir11 Ir 0.33290(9) 0.31384(7) 0.18749(2) 0.0331(4) Uani 1 1 d .
Ir12 Ir 0.17914(9) 0.22878(7) 0.17392(2) 0.0315(4) Uani 1 1 d .
Ir13 Ir 0.19827(9) 0.78587(7) 0.07483(2) 0.0320(4) Uani 1 1 d .
Ir14 Ir 0.25340(9) 0.67783(7) 0.04065(2) 0.0342(4) Uani 1 1 d .
Ir15 Ir 0.12461(9) 0.76262(7) 0.02265(2) 0.0351(4) Uani 1 1 d .
Ir16 Ir 0.08597(9) 0.66734(7) 0.06353(2) 0.0325(4) Uani 1 1 d .
C11S C 0.5410(18) 0.9947(18) 0.2434(6) 0.123(19) Uiso 1 1 d G
C12S C 0.4769(17) 0.9859(18) 0.2221(7) 0.13(2) Uiso 1 1 d GD
H12S H 0.4187 0.9999 0.2246 0.157 Uiso 1 1 calc R
C13S C 0.500(2) 0.9560(19) 0.1970(6) 0.14(2) Uiso 1 1 d G
H13S H 0.4569 0.95 0.1827 0.165 Uiso 1 1 calc R
C14S C 0.587(3) 0.9350(18) 0.1931(6) 0.13(2) Uiso 1 1 d G
H14S H 0.6021 0.915 0.1763 0.162 Uiso 1 1 calc R
C15S C 0.6509(19) 0.9439(18) 0.2144(7) 0.115(18) Uiso 1 1 d G
H15S H 0.7091 0.9298 0.2119 0.138 Uiso 1 1 calc R
C16S C 0.6280(17) 0.9738(19) 0.2396(6) 0.16(2) Uiso 1 1 d GD
H16S H 0.6709 0.9797 0.2538 0.188 Uiso 1 1 calc R
C17S C 0.516(3) 1.025(3) 0.2702(8) 0.14(2) Uiso 1 1 d D
H17A H 0.5676 1.0266 0.2826 0.217 Uiso 1 1 calc R
H17B H 0.4677 0.9941 0.2773 0.217 Uiso 1 1 calc R
H17C H 0.497 1.0727 0.2681 0.217 Uiso 1 1 calc R
C21S C 0.671(3) 0.2609(18) 0.0917(7) 0.20(3) Uiso 1 1 d G
C22S C 0.729(2) 0.2677(18) 0.1145(7) 0.099(16) Uiso 1 1 d GD
H22S H 0.751 0.2267 0.122 0.119 Uiso 1 1 calc R
C23S C 0.754(2) 0.336(2) 0.1263(6) 0.17(3) Uiso 1 1 d G
H23S H 0.7933 0.3406 0.1415 0.203 Uiso 1 1 calc R
C24S C 0.721(3) 0.3975(17) 0.1152(8) 0.16(3) Uiso 1 1 d G
H24S H 0.7384 0.4431 0.123 0.194 Uiso 1 1 calc R
C25S C 0.663(3) 0.3906(19) 0.0924(8) 0.13(2) Uiso 1 1 d G
H25S H 0.6412 0.4317 0.085 0.156 Uiso 1 1 calc R
C26S C 0.638(2) 0.322(2) 0.0807(6) 0.13(2) Uiso 1 1 d G
H26S H 0.5989 0.3177 0.0654 0.161 Uiso 1 1 calc R
C27S C 0.643(4) 0.186(3) 0.0804(11) 0.17(3) Uiso 1 1 d D
H27A H 0.6031 0.1888 0.0648 0.252 Uiso 1 1 calc R
H27B H 0.6126 0.1582 0.0941 0.252 Uiso 1 1 calc R
H27C H 0.6958 0.1625 0.0749 0.252 Uiso 1 1 calc R
C31S C 0.484(2) 0.165(2) 0.5039(10) 0.14(2) Uiso 1 1 d G
C32S C 0.530(3) 0.109(2) 0.4925(6) 0.13(2) Uiso 1 1 d G
C33S C 0.596(3) 0.0782(19) 0.5078(10) 0.17(3) Uiso 1 1 d G
C34S C 0.616(2) 0.103(2) 0.5347(9) 0.124(19) Uiso 1 1 d G
C35S C 0.569(3) 0.158(3) 0.5462(6) 0.16(2) Uiso 1 1 d G
C36S C 0.503(3) 0.190(2) 0.5308(11) 0.19(3) Uiso 1 1 d G
C41S C 0.834(2) 0.057(2) 0.3005(8) 0.13(2) Uiso 1 1 d GD
H41S H 0.7995 0.057 0.3162 0.153 Uiso 1 1 calc R
C42S C 0.815(3) 0.104(2) 0.2796(9) 0.24(4) Uiso 1 1 d G
H42S H 0.769 0.1346 0.2814 0.283 Uiso 1 1 calc R
C43S C 0.867(3) 0.104(2) 0.2562(8) 0.18(3) Uiso 1 1 d G
H43S H 0.8544 0.1353 0.2423 0.219 Uiso 1 1 calc R
C44S C 0.936(3) 0.058(2) 0.2536(7) 0.25(4) Uiso 1 1 d G
H44S H 0.9703 0.0584 0.238 0.304 Uiso 1 1 calc R
C45S C 0.954(3) 0.012(2) 0.2745(8) 0.21(3) Uiso 1 1 d GD
H45S H 1.0008 -0.0192 0.2728 0.257 Uiso 1 1 calc R
C46S C 0.903(2) 0.0112(19) 0.2979(7) 0.17(3) Uiso 1 1 d G
C47S C 0.922(4) -0.038(3) 0.3200(11) 0.19(3) Uiso 1 1 d D
H47A H 0.8811 -0.0318 0.3345 0.283 Uiso 1 1 calc R
H47B H 0.9834 -0.027 0.3269 0.283 Uiso 1 1 calc R
H47C H 0.9156 -0.0873 0.313 0.283 Uiso 1 1 calc R
C51S C 0.734(2) 0.6961(16) 0.4061(6) 0.15(2) Uiso 1 1 d G
C52S C 0.704(2) 0.738(2) 0.4279(6) 0.18(3) Uiso 1 1 d GD
H52S H 0.6781 0.7149 0.4428 0.212 Uiso 1 1 calc R
C53S C 0.714(3) 0.813(2) 0.4275(7) 0.17(3) Uiso 1 1 d G
H53S H 0.6943 0.8407 0.442 0.208 Uiso 1 1 calc R
C54S C 0.753(3) 0.8467(16) 0.4052(8) 0.20(3) Uiso 1 1 d G
H54S H 0.7596 0.8971 0.405 0.241 Uiso 1 1 calc R
C55S C 0.783(2) 0.8052(18) 0.3835(7) 0.13(2) Uiso 1 1 d G
H55S H 0.8087 0.8279 0.3686 0.162 Uiso 1 1 calc R
C56S C 0.773(2) 0.7299(18) 0.3839(6) 0.099(16) Uiso 1 1 d GD
H56S H 0.7925 0.7021 0.3693 0.118 Uiso 1 1 calc R
C57S C 0.714(4) 0.617(2) 0.4052(10) 0.15(2) Uiso 1 1 d D
H57A H 0.7386 0.5962 0.3889 0.232 Uiso 1 1 calc R
H57B H 0.6498 0.6053 0.405 0.232 Uiso 1 1 calc R
H57C H 0.741 0.5965 0.421 0.232 Uiso 1 1 calc R

loop_
_atom_site_aniso_label
_atom_site_aniso_U_11
_atom_site_aniso_U_22
_atom_site_aniso_U_33
_atom_site_aniso_U_23
_atom_site_aniso_U_13
_atom_site_aniso_U_12
P1 0.033(5) 0.043(6) 0.024(5) 0.012(4) 0.006(4) 0.008(4)
P3 0.030(5) 0.032(6) 0.034(5) 0.007(4) -0.008(4) 0.000(4)
P4 0.034(5) 0.053(6) 0.021(5) 0.013(4) 0.001(4) 0.001(5)
P5 0.024(5) 0.043(6) 0.030(5) 0.016(4) -0.006(4) -0.004(4)
P6 0.026(5) 0.056(6) 0.024(5) 0.018(4) -0.003(4) 0.008(4)
P8 0.039(6) 0.038(6) 0.023(5) 0.008(4) -0.001(4) -0.003(4)
P9 0.043(6) 0.046(6) 0.021(5) 0.012(4) 0.000(4) -0.004(5)
P11 0.034(5) 0.048(6) 0.032(5) 0.016(5) 0.013(4) 0.003(4)
P12 0.043(6) 0.039(6) 0.022(5) 0.014(4) -0.008(4) -0.003(4)
P13 0.032(5) 0.046(6) 0.020(5) 0.013(4) 0.003(4) 0.008(4)
P14 0.043(6) 0.050(6) 0.021(5) 0.021(4) 0.010(4) 0.008(5)
P16 0.036(6) 0.051(6) 0.020(5) 0.022(4) 0.001(4) 0.000(5)
Ir1 0.0340(8) 0.0345(8) 0.0222(7) 0.0108(6) 0.0014(6) 0.0030(6)
Ir2 0.0391(9) 0.0370(9) 0.0245(8) 0.0132(6) 0.0012(6) -0.0010(7)
Ir3 0.0331(8) 0.0344(9) 0.0218(7) 0.0112(6) 0.0000(6) 0.0004(6)
Ir4 0.0343(8) 0.0389(9) 0.0198(7) 0.0094(6) 0.0008(6) 0.0011(6)
Ir5 0.0344(8) 0.0381(9) 0.0213(7) 0.0110(6) -0.0038(6) -0.0051(6)
Ir6 0.0327(8) 0.0363(9) 0.0213(7) 0.0107(6) -0.0013(6) -0.0023(6)
Ir7 0.0384(9) 0.0391(9) 0.0220(8) 0.0114(6) 0.0015(6) -0.0026(7)
Ir8 0.0356(8) 0.0360(9) 0.0219(7) 0.0089(6) 0.0016(6) -0.0035(6)
Ir9 0.0372(8) 0.0381(9) 0.0189(7) 0.0104(6) 0.0012(6) 0.0031(6)
Ir10 0.0426(9) 0.0401(9) 0.0241(8) 0.0153(7) 0.0029(6) 0.0064(7)
Ir11 0.0348(8) 0.0419(9) 0.0238(8) 0.0150(6) 0.0034(6) 0.0026(7)
Ir12 0.0398(9) 0.0354(9) 0.0201(7) 0.0110(6) 0.0019(6) 0.0029(7)
Ir13 0.0388(9) 0.0374(9) 0.0207(7) 0.0099(6) 0.0000(6) 0.0047(7)
Ir14 0.0420(9) 0.0412(9) 0.0209(7) 0.0127(6) 0.0047(6) 0.0072(7)
Ir15 0.0468(9) 0.0389(9) 0.0204(7) 0.0111(6) -0.0019(6) 0.0041(7)
Ir16 0.0400(9) 0.0376(9) 0.0208(7) 0.0093(6) 0.0005(6) 0.0046(7)

loop_
_atom_type_symbol
_atom_type_description
_atom_type_scat_dispersion_real
_atom_type_scat_dispersion_imag
_atom_type_scat_source
C C 0.0033 0.0016 'International Tables Vol C Tables 4.2.6.8 and 6.1.1.4'
H H 0 0 'International Tables Vol C Tables 4.2.6.8 and 6.1.1.4'
O O 0.0106 0.006 'International Tables Vol C Tables 4.2.6.8 and 6.1.1.4'
P P 0.1023 0.0942 'International Tables Vol C Tables 4.2.6.8 and 6.1.1.4'
Ir Ir -1.4442 7.9887 'International Tables Vol C Tables 4.2.6.8 and 6.1.1.4'

loop_
_geom_angle_atom_site_label_1
_geom_angle_atom_site_label_2
_geom_angle_atom_site_label_3
_geom_angle
O11 C11 Ir2 176(3)
O12 C12 Ir2 177(3)
O13 C13 Ir3 142(2)
O13 C13 Ir1 138(2)
Ir3 C13 Ir1 79.4(10)
O14 C14 Ir4 174(2)
O15 C15 Ir3 141(3)
O15 C15 Ir4 140(3)
Ir3 C15 Ir4 78.7(11)
O16 C16 Ir4 143(3)
O16 C16 Ir1 136(3)
Ir4 C16 Ir1 81.4(13)
O17 C17 Ir1 173(3)
O18 C18 Ir3 172(3)
O19 C19 Ir2 175(3)
O21 C21 Ir7 179(3)
O22 C22 Ir6 143(3)
O22 C22 Ir5 135(3)
Ir6 C22 Ir5 82.0(13)
O23 C23 Ir6 141(3)
O23 C23 Ir8 137(2)
Ir6 C23 Ir8 81.6(12)
O24 C24 Ir8 175(3)
O25 C25 Ir7 175(3)
O26 C26 Ir5 172(3)
O27 C27 Ir6 172(3)
O28 C28 Ir8 140(3)
O28 C28 Ir5 138(3)
Ir8 C28 Ir5 81.2(12)
O29 C29 Ir7 175(3)
O31 C31 Ir10 175(3)
O32 C32 Ir12 177(3)
O33 C33 Ir9 141(2)
O33 C33 Ir11 136(2)
Ir9 C33 Ir11 82.4(12)
O34 C34 Ir11 179(3)
O35 C35 Ir10 175(3)
O36 C36 Ir10 174(3)
O37 C37 Ir9 143(3)
O37 C37 Ir12 135(3)
Ir9 C37 Ir12 82.6(12)
O38 C38 Ir9 175(3)
O39 C39 Ir11 144(3)
O39 C39 Ir12 135(3)
Ir11 C39 Ir12 81.0(12)
O41 C41 Ir15 174(3)
O42 C42 Ir15 173(3)
O43 C43 Ir13 174(3)
O44 C44 Ir13 143(3)
O44 C44 Ir16 137(2)
Ir13 C44 Ir16 79.5(11)
O45 C45 Ir16 140(2)
O45 C45 Ir14 138(2)
Ir16 C45 Ir14 82.6(11)
O46 C46 Ir13 143(3)
O46 C46 Ir14 134(2)
Ir13 C46 Ir14 82.6(12)
O47 C47 Ir15 178(3)
O48 C48 Ir14 175(3)
O49 C49 Ir16 169(3)
C102 C101 P3 114.1(18)
C103 C102 C107 120
C103 C102 C101 118.1(15)
C107 C102 C101 121.7(15)
C102 C103 C104 120
C105 C104 C103 120
C104 C105 C106 120
C104 C105 C108 118.6(16)
C106 C105 C108 121.1(16)
C107 C106 C105 120
C106 C107 C102 120
C105 C108 P5 116.2(18)
C112 C111 P1 114.1(19)
C113 C112 C117 120
C113 C112 C111 116.0(17)
C117 C112 C111 123.9(17)
C114 C113 C112 120
C115 C114 C113 120
C114 C115 C116 120
C114 C115 C118 120.3(17)
C116 C115 C118 119.6(17)
C115 C116 C117 120
C116 C117 C112 120
C115 C118 P6 111.0(19)
C132 C131 C136 120
C132 C131 P4 119.4(11)
C136 C131 P4 120.1(11)
C133 C132 C131 120
C134 C133 C132 120
C133 C134 C135 120
C136 C135 C134 120
C135 C136 C131 120
C142 C141 C146 120
C142 C141 P4 117.3(12)
C146 C141 P4 122.7(12)
C143 C142 C141 120
C142 C143 C144 120
C143 C144 C145 120
C146 C145 C144 120
C145 C146 C141 120
C152 C151 C156 120
C152 C151 P1 120.9(12)
C156 C151 P1 118.4(12)
C153 C152 C151 120
C152 C153 C154 120
C155 C154 C153 120
C154 C155 C156 120
C155 C156 C151 120
C162 C161 C166 120
C162 C161 P3 124.4(12)
C166 C161 P3 115.3(12)
C161 C162 C163 120
C164 C163 C162 120
C165 C164 C163 120
C164 C165 C166 120
C165 C166 C161 120
C172 C171 C176 120
C172 C171 P3 122.2(12)
C176 C171 P3 117.6(12)
C171 C172 C173 120
C172 C173 C174 120
C173 C174 C175 120
C176 C175 C174 120
C175 C176 C171 120
C182 C181 C186 120
C182 C181 P1 118.3(12)
C186 C181 P1 121.2(12)
C181 C182 C183 120
C184 C183 C182 120
C183 C184 C185 120
C186 C185 C184 120
C185 C186 C181 120
C202 C201 P8 117.4(18)
C203 C202 C207 120
C203 C202 C201 121.9(16)
C207 C202 C201 118.0(16)
C204 C203 C202 120
C203 C204 C205 120
C206 C205 C204 120
C206 C205 C208 118.4(18)
C204 C205 C208 121.5(18)
C207 C206 C205 120
C206 C207 C202 120
C205 C208 P9 122(2)
C232 C231 C236 120
C232 C231 P6 122.9(12)
C236 C231 P6 116.5(12)
C233 C232 C231 120
C234 C233 C232 120
C235 C234 C233 120
C236 C235 C234 120
C235 C236 C231 120
C242 C241 C246 120
C242 C241 P6 117.8(12)
C246 C241 P6 121.8(12)
C241 C242 C243 120
C244 C243 C242 120
C243 C244 C245 120
C244 C245 C246 120
C245 C246 C241 120
C252 C251 C256 120
C252 C251 P5 119.9(11)
C256 C251 P5 119.7(11)
C251 C252 C253 120
C254 C253 C252 120
C255 C254 C253 120
C254 C255 C256 120
C255 C256 C251 120
C262 C261 C266 120
C262 C261 P8 117.6(12)
C266 C261 P8 122.3(12)
C261 C262 C263 120
C264 C263 C262 120
C265 C264 C263 120
C264 C265 C266 120
C265 C266 C261 120
C272 C271 C276 120
C272 C271 P8 118.0(12)
C276 C271 P8 122.0(12)
C273 C272 C271 120
C272 C273 C274 120
C273 C274 C275 120
C276 C275 C274 120
C275 C276 C271 120
C282 C281 C286 120
C282 C281 P5 118.6(13)
C286 C281 P5 121.2(13)
C283 C282 C281 120
C282 C283 C284 120
C283 C284 C285 120
C286 C285 C284 120
C285 C286 C281 120
C302 C301 P12 116.0(19)
C303 C302 C307 120
C303 C302 C301 124.5(17)
C307 C302 C301 115.4(17)
C302 C303 C304 120
C305 C304 C303 120
C304 C305 C306 120
C304 C305 C308 120.0(17)
C306 C305 C308 120.0(17)
C307 C306 C305 120
C306 C307 C302 120
C305 C308 P16 110.8(19)
C312 C311 C316 120
C312 C311 P12 117.9(13)
C316 C311 P12 121.3(13)
C311 C312 C313 120
C314 C313 C312 120
C315 C314 C313 120
C316 C315 C314 120
C315 C316 C311 120
C322 C321 C326 120
C322 C321 P11 117.4(16)
C326 C321 P11 122.4(16)
C323 C322 C321 120
C324 C323 C322 120
C323 C324 C325 120
C326 C325 C324 120
C325 C326 C321 120
C332 C331 C336 120
C332 C331 P11 122.0(13)
C336 C331 P11 117.9(13)
C333 C332 C331 120
C332 C333 C334 120
C335 C334 C333 120
C334 C335 C336 120
C335 C336 C331 120
C342 C341 C346 120
C342 C341 P9 120.3(11)
C346 C341 P9 119.6(11)
C341 C342 C343 120
C342 C343 C344 120
C345 C344 C343 120
C344 C345 C346 120
C345 C346 C341 120
C352 C351 C356 120
C352 C351 P9 115.9(12)
C356 C351 P9 124.0(12)
C351 C352 C353 120
C354 C353 C352 120
C355 C354 C353 120
C354 C355 C356 120
C355 C356 C351 120
C362 C361 C366 120
C362 C361 P12 121.2(13)
C366 C361 P12 118.6(13)
C363 C362 C361 120
C362 C363 C364 120
C365 C364 C363 120
C364 C365 C366 120
C365 C366 C361 120
C402 C401 C406 120
C402 C401 P14 119.5(12)
C406 C401 P14 120.2(12)
C403 C402 C401 120
C402 C403 C404 120
C403 C404 C405 120
C406 C405 C404 120
C405 C406 C401 120
C412 C411 P14 115.1(18)
C413 C412 C417 120
C413 C412 C411 122.8(17)
C417 C412 C411 116.9(17)
C414 C413 C412 120
C415 C414 C413 120
C416 C415 C414 120
C416 C415 C418 118.4(18)
C414 C415 C418 121.5(18)
C415 C416 C417 120
C416 C417 C412 120
C415 C418 P11 115(2)
C422 C421 P13 115(2)
C423 C422 C427 120
C423 C422 C421 119.5(17)
C427 C422 C421 120.5(17)
C424 C423 C422 120
C425 C424 C423 120
C426 C425 C424 120
C426 C425 C428 115.8(17)
C424 C425 C428 124.2(17)
C425 C426 C427 120
C426 C427 C422 120
C425 C428 P4 120.4(19)
C432 C431 C436 120
C432 C431 P13 121.5(12)
C436 C431 P13 118.4(12)
C433 C432 C431 120
C434 C433 C432 120
C433 C434 C435 120
C436 C435 C434 120
C435 C436 C431 120
C442 C441 C446 120
C442 C441 P13 123.8(12)
C446 C441 P13 116.0(12)
C443 C442 C441 120
C442 C443 C444 120
C443 C444 C445 120
C446 C445 C444 120
C445 C446 C441 120
C452 C451 C456 120
C452 C451 P16 119.4(12)
C456 C451 P16 120.6(12)
C453 C452 C451 120
C452 C453 C454 120
C453 C454 C455 120
C456 C455 C454 120
C455 C456 C451 120
C462 C461 C466 120
C462 C461 P16 123.1(12)
C466 C461 P16 116.7(12)
C461 C462 C463 120
C462 C463 C464 120
C463 C464 C465 120
C466 C465 C464 120
C465 C466 C461 120
C472 C471 C476 120
C472 C471 P14 117.9(12)
C476 C471 P14 121.7(12)
C471 C472 C473 120
C474 C473 C472 120
C473 C474 C475 120
C474 C475 C476 120
C475 C476 C471 120
C151 P1 C181 107.2(10)
C151 P1 C111 106.6(13)
C181 P1 C111 97.8(12)
C151 P1 Ir1 110.9(7)
C181 P1 Ir1 114.4(8)
C111 P1 Ir1 118.6(10)
C161 P3 C171 103.6(10)
C161 P3 C101 100.6(12)
C171 P3 C101 101.9(12)
C161 P3 Ir3 116.9(8)
C171 P3 Ir3 117.4(7)
C101 P3 Ir3 114.0(10)
C131 P4 C141 105.0(10)
C131 P4 C428 106.3(12)
C141 P4 C428 104.8(13)
C131 P4 Ir4 114.7(8)
C141 P4 Ir4 113.6(8)
C428 P4 Ir4 111.7(10)
C281 P5 C108 107.2(12)
C281 P5 C251 103.6(10)
C108 P5 C251 101.8(12)
C281 P5 Ir5 111.0(8)
C108 P5 Ir5 116.0(9)
C251 P5 Ir5 116.1(7)
C241 P6 C231 102.0(10)
C241 P6 C118 103.7(12)
C231 P6 C118 100.6(13)
C241 P6 Ir6 116.2(7)
C231 P6 Ir6 116.8(8)
C118 P6 Ir6 115.4(11)
C201 P8 C261 102.4(12)
C201 P8 C271 101.7(12)
C261 P8 C271 101.6(10)
C201 P8 Ir8 113.6(10)
C261 P8 Ir8 116.6(7)
C271 P8 Ir8 118.5(8)
C351 P9 C341 106.1(10)
C351 P9 C208 102.4(13)
C341 P9 C208 107.2(13)
C351 P9 Ir9 115.0(8)
C341 P9 Ir9 112.5(7)
C208 P9 Ir9 112.8(11)
C321 P11 C331 104.3(12)
C321 P11 C418 102.9(13)
C331 P11 C418 100.9(13)
C321 P11 Ir11 116.6(9)
C331 P11 Ir11 117.3(8)
C418 P11 Ir11 112.7(10)
C311 P12 C301 106.8(13)
C311 P12 C361 106.1(11)
C301 P12 C361 101.1(12)
C311 P12 Ir12 108.8(8)
C301 P12 Ir12 117.5(10)
C361 P12 Ir12 115.7(8)
C421 P13 C441 101.5(12)
C421 P13 C431 102.8(13)
C441 P13 C431 100.9(10)
C421 P13 Ir13 114.8(11)
C441 P13 Ir13 116.3(8)
C431 P13 Ir13 118.1(8)
C471 P14 C411 102.0(12)
C471 P14 C401 103.3(10)
C411 P14 C401 106.7(12)
C471 P14 Ir14 116.8(8)
C411 P14 Ir14 115.1(10)
C401 P14 Ir14 111.7(8)
C451 P16 C461 101.8(10)
C451 P16 C308 106.8(12)
C461 P16 C308 100.9(12)
C451 P16 Ir16 114.5(7)
C461 P16 Ir16 116.9(8)
C308 P16 Ir16 114.3(11)
C17 Ir1 C13 105.1(13)
C17 Ir1 C16 93.3(14)
C13 Ir1 C16 155.3(12)
C17 Ir1 P1 88.2(11)
C13 Ir1 P1 99.6(8)
C16 Ir1 P1 97.3(9)
C17 Ir1 Ir3 149.3(10)
C13 Ir1 Ir3 50.1(8)
C16 Ir1 Ir3 106.6(9)
P1 Ir1 Ir3 111.6(2)
C17 Ir1 Ir2 101.4(10)
C13 Ir1 Ir2 80.7(7)
C16 Ir1 Ir2 79.6(9)
P1 Ir1 Ir2 170.0(2)
Ir3 Ir1 Ir2 60.97(5)
C17 Ir1 Ir4 137.2(10)
C13 Ir1 Ir4 108.6(8)
C16 Ir1 Ir4 47.9(9)
P1 Ir1 Ir4 110.9(2)
Ir3 Ir1 Ir4 58.74(4)
Ir2 Ir1 Ir4 60.00(5)
C12 Ir2 C11 98.6(12)
C12 Ir2 C19 101.1(13)
C11 Ir2 C19 104.7(13)
C12 Ir2 Ir1 96.6(9)
C11 Ir2 Ir1 92.1(8)
C19 Ir2 Ir1 153.3(10)
C12 Ir2 Ir4 150.4(9)
C11 Ir2 Ir4 100.8(8)
C19 Ir2 Ir4 95.4(10)
Ir1 Ir2 Ir4 60.68(5)
C12 Ir2 Ir3 94.4(9)
C11 Ir2 Ir3 149.9(8)
C19 Ir2 Ir3 99.2(10)
Ir1 Ir2 Ir3 59.45(5)
Ir4 Ir2 Ir3 58.47(5)
C18 Ir3 C15 100.1(12)
C18 Ir3 C13 100.7(12)
C15 Ir3 C13 155.3(11)
C18 Ir3 P3 92.2(9)
C15 Ir3 P3 97.6(9)
C13 Ir3 P3 94.5(8)
C18 Ir3 Ir4 101.1(9)
C15 Ir3 Ir4 51.1(9)
C13 Ir3 Ir4 111.6(8)
P3 Ir3 Ir4 147.5(2)
C18 Ir3 Ir1 104.9(9)
C15 Ir3 Ir1 111.0(9)
C13 Ir3 Ir1 50.5(8)
P3 Ir3 Ir1 142.9(2)
Ir4 Ir3 Ir1 61.40(5)
C18 Ir3 Ir2 159.5(9)
C15 Ir3 Ir2 75.8(8)
C13 Ir3 Ir2 80.0(7)
P3 Ir3 Ir2 108.2(2)
Ir4 Ir3 Ir2 60.41(5)
Ir1 Ir3 Ir2 59.59(5)
C14 Ir4 C16 103.6(13)
C14 Ir4 C15 96.4(12)
C16 Ir4 C15 155.0(13)
C14 Ir4 P4 94.0(8)
C16 Ir4 P4 94.1(10)
C15 Ir4 P4 99.3(9)
C14 Ir4 Ir3 100.6(8)
C16 Ir4 Ir3 110.4(10)
C15 Ir4 Ir3 50.2(8)
P4 Ir4 Ir3 147.2(2)
C14 Ir4 Ir2 161.2(8)
C16 Ir4 Ir2 80.5(10)
C15 Ir4 Ir2 75.9(8)
P4 Ir4 Ir2 104.1(2)
Ir3 Ir4 Ir2 61.11(5)
C14 Ir4 Ir1 108.8(8)
C16 Ir4 Ir1 50.7(10)
C15 Ir4 Ir1 108.7(8)
P4 Ir4 Ir1 141.0(2)
Ir3 Ir4 Ir1 59.86(5)
Ir2 Ir4 Ir1 59.32(5)
C26 Ir5 C22 101.7(13)
C26 Ir5 C28 96.8(13)
C22 Ir5 C28 154.2(13)
C26 Ir5 P5 91.0(10)
C22 Ir5 P5 101.4(9)
C28 Ir5 P5 96.1(9)
C26 Ir5 Ir7 99.4(10)
C22 Ir5 Ir7 81.0(9)
C28 Ir5 Ir7 78.3(9)
P5 Ir5 Ir7 168.6(2)
C26 Ir5 Ir6 143.7(9)
C22 Ir5 Ir6 48.4(9)
C28 Ir5 Ir6 107.0(9)
P5 Ir5 Ir6 112.6(2)
Ir7 Ir5 Ir6 60.63(5)
C26 Ir5 Ir8 141.0(10)
C22 Ir5 Ir8 106.9(9)
C28 Ir5 Ir8 48.9(9)
P5 Ir5 Ir8 108.3(2)
Ir7 Ir5 Ir8 60.58(5)
Ir6 Ir5 Ir8 58.49(5)
C27 Ir6 C23 97.1(14)
C27 Ir6 C22 102.0(14)
C23 Ir6 C22 154.7(13)
C27 Ir6 P6 94.0(10)
C23 Ir6 P6 97.5(9)
C22 Ir6 P6 97.5(10)
C27 Ir6 Ir8 98.2(10)
C23 Ir6 Ir8 50.1(9)
C22 Ir6 Ir8 110.2(9)
P6 Ir6 Ir8 146.4(2)
C27 Ir6 Ir5 105.5(10)
C23 Ir6 Ir5 109.3(9)
C22 Ir6 Ir5 49.5(9)
P6 Ir6 Ir5 144.1(2)
Ir8 Ir6 Ir5 60.78(5)
C27 Ir6 Ir7 157.7(10)
C23 Ir6 Ir7 75.6(9)
C22 Ir6 Ir7 80.5(9)
P6 Ir6 Ir7 107.7(2)
Ir8 Ir6 Ir7 60.83(5)
Ir5 Ir6 Ir7 59.13(4)
C25 Ir7 C21 101.8(14)
C25 Ir7 C29 98.7(13)
C21 Ir7 C29 105.3(13)
C25 Ir7 Ir5 93.0(10)
C21 Ir7 Ir5 154.7(9)
C29 Ir7 Ir5 92.5(9)
C25 Ir7 Ir8 97.5(10)
C21 Ir7 Ir8 97.1(9)
C29 Ir7 Ir8 148.9(9)
Ir5 Ir7 Ir8 60.29(5)
C25 Ir7 Ir6 149.8(10)
C21 Ir7 Ir6 99.3(9)
C29 Ir7 Ir6 96.4(9)
Ir5 Ir7 Ir6 60.25(5)
Ir8 Ir7 Ir6 58.28(5)
C24 Ir8 C23 99.8(13)
C24 Ir8 C28 102.7(13)
C23 Ir8 C28 151.6(12)
C24 Ir8 P8 94.1(10)
C23 Ir8 P8 97.6(9)
C28 Ir8 P8 98.0(9)
C24 Ir8 Ir6 99.5(10)
C23 Ir8 Ir6 48.3(9)
C28 Ir8 Ir6 110.2(9)
P8 Ir8 Ir6 144.9(2)
C24 Ir8 Ir5 104.2(10)
C23 Ir8 Ir5 107.6(9)
C28 Ir8 Ir5 49.8(9)
P8 Ir8 Ir5 145.5(2)
Ir6 Ir8 Ir5 60.73(5)
C24 Ir8 Ir7 158.2(10)
C23 Ir8 Ir7 74.9(8)
C28 Ir8 Ir7 77.9(9)
P8 Ir8 Ir7 107.5(2)
Ir6 Ir8 Ir7 60.89(5)
Ir5 Ir8 Ir7 59.13(5)
C38 Ir9 C33 97.6(13)
C38 Ir9 C37 102.5(13)
C33 Ir9 C37 154.0(13)
C38 Ir9 P9 94.8(9)
C33 Ir9 P9 100.2(9)
C37 Ir9 P9 94.3(9)
C38 Ir9 Ir11 100.3(9)
C33 Ir9 Ir11 49.4(9)
C37 Ir9 Ir11 110.2(9)
P9 Ir9 Ir11 147.4(2)
C38 Ir9 Ir10 160.7(9)
C33 Ir9 Ir10 74.7(9)
C37 Ir9 Ir10 81.0(9)
P9 Ir9 Ir10 104.0(2)
Ir11 Ir9 Ir10 61.09(5)
C38 Ir9 Ir12 108.4(9)
C33 Ir9 Ir12 107.8(9)
C37 Ir9 Ir12 50.1(9)
P9 Ir9 Ir12 140.3(2)
Ir11 Ir9 Ir12 60.08(5)
Ir10 Ir9 Ir12 59.10(5)
C35 Ir10 C31 101.5(13)
C35 Ir10 C36 103.8(15)
C31 Ir10 C36 98.4(14)
C35 Ir10 Ir12 155.3(11)
C31 Ir10 Ir12 95.0(8)
C36 Ir10 Ir12 91.6(11)
C35 Ir10 Ir9 97.5(10)
C31 Ir10 Ir9 150.1(8)
C36 Ir10 Ir9 99.3(11)
Ir12 Ir10 Ir9 60.53(5)
C35 Ir10 Ir11 100.2(11)
C31 Ir10 Ir11 95.3(8)
C36 Ir10 Ir11 149.2(11)
Ir12 Ir10 Ir11 59.66(5)
Ir9 Ir10 Ir11 58.39(5)
C34 Ir11 C33 98.8(12)
C34 Ir11 C39 103.4(12)
C33 Ir11 C39 151.8(13)
C34 Ir11 P11 94.5(9)
C33 Ir11 P11 100.4(9)
C39 Ir11 P11 95.0(9)
C34 Ir11 Ir9 98.4(9)
C33 Ir11 Ir9 48.2(9)
C39 Ir11 Ir9 110.7(9)
P11 Ir11 Ir9 147.4(2)
C34 Ir11 Ir12 104.9(9)
C33 Ir11 Ir12 107.6(9)
C39 Ir11 Ir12 49.8(9)
P11 Ir11 Ir12 142.6(2)
Ir9 Ir11 Ir12 61.13(5)
C34 Ir11 Ir10 157.4(9)
C33 Ir11 Ir10 73.8(9)
C39 Ir11 Ir10 79.1(9)
P11 Ir11 Ir10 107.7(2)
Ir9 Ir11 Ir10 60.53(5)
Ir12 Ir11 Ir10 59.25(5)
C32 Ir12 C39 100.9(13)
C32 Ir12 C37 98.2(13)
C39 Ir12 C37 154.1(13)
C32 Ir12 P12 92.8(10)
C39 Ir12 P12 100.6(9)
C37 Ir12 P12 95.7(9)
C32 Ir12 Ir10 97.6(10)
C39 Ir12 Ir10 80.0(9)
C37 Ir12 Ir10 80.3(9)
P12 Ir12 Ir10 169.3(2)
C32 Ir12 Ir11 143.5(10)
C39 Ir12 Ir11 49.2(9)
C37 Ir12 Ir11 106.0(9)
P12 Ir12 Ir11 111.2(2)
Ir10 Ir12 Ir11 61.09(5)
C32 Ir12 Ir9 138.9(10)
C39 Ir12 Ir9 107.7(9)
C37 Ir12 Ir9 47.3(9)
P12 Ir12 Ir9 109.7(2)
Ir10 Ir12 Ir9 60.37(5)
Ir11 Ir12 Ir9 58.79(5)
C43 Ir13 C46 101.4(12)
C43 Ir13 C44 100.4(12)
C46 Ir13 C44 153.6(12)
C43 Ir13 P13 93.2(9)
C46 Ir13 P13 97.8(9)
C44 Ir13 P13 95.6(8)
C43 Ir13 Ir16 99.4(9)
C46 Ir13 Ir16 110.9(9)
C44 Ir13 Ir16 50.5(8)
P13 Ir13 Ir16 145.4(2)
C43 Ir13 Ir14 106.1(9)
C46 Ir13 Ir14 50.3(9)
C44 Ir13 Ir14 109.0(8)
P13 Ir13 Ir14 144.8(2)
Ir16 Ir13 Ir14 60.73(5)
C43 Ir13 Ir15 158.8(9)
C46 Ir13 Ir15 80.9(9)
C44 Ir13 Ir15 73.4(8)
P13 Ir13 Ir15 107.5(2)
Ir16 Ir13 Ir15 60.73(5)
Ir14 Ir13 Ir15 58.97(5)
C48 Ir14 C45 101.3(12)
C48 Ir14 C46 98.3(13)
C45 Ir14 C46 153.1(12)
C48 Ir14 P14 92.5(10)
C45 Ir14 P14 102.7(8)
C46 Ir14 P14 94.5(9)
C48 Ir14 Ir15 97.0(10)
C45 Ir14 Ir15 79.1(8)
C46 Ir14 Ir15 80.4(9)
P14 Ir14 Ir15 169.8(2)
C48 Ir14 Ir16 143.0(10)
C45 Ir14 Ir16 48.7(8)
C46 Ir14 Ir16 105.6(9)
P14 Ir14 Ir16 113.0(2)
Ir15 Ir14 Ir16 60.59(5)
C48 Ir14 Ir13 138.8(10)
C45 Ir14 Ir13 107.0(8)
C46 Ir14 Ir13 47.1(9)
P14 Ir14 Ir13 109.3(2)
Ir15 Ir14 Ir13 60.74(5)
Ir16 Ir14 Ir13 58.52(5)
C42 Ir15 C47 99.0(13)
C42 Ir15 C41 103.5(14)
C47 Ir15 C41 103.6(13)
C42 Ir15 Ir14 93.6(10)
C47 Ir15 Ir14 92.2(9)
C41 Ir15 Ir14 154.4(9)
C42 Ir15 Ir16 151.5(10)
C47 Ir15 Ir16 93.8(9)
C41 Ir15 Ir16 98.1(9)
Ir14 Ir15 Ir16 60.36(5)
C42 Ir15 Ir13 100.1(10)
C47 Ir15 Ir13 147.3(9)
C41 Ir15 Ir13 97.5(9)
Ir14 Ir15 Ir13 60.29(5)
Ir16 Ir15 Ir13 58.31(5)
C49 Ir16 C45 101.3(12)
C49 Ir16 C44 102.8(12)
C45 Ir16 C44 150.6(11)
C49 Ir16 P16 93.1(10)
C45 Ir16 P16 98.4(8)
C44 Ir16 P16 96.9(8)
C49 Ir16 Ir13 100.0(10)
C45 Ir16 Ir13 109.2(8)
C44 Ir16 Ir13 49.9(8)
P16 Ir16 Ir13 146.2(2)
C49 Ir16 Ir14 104.3(10)
C45 Ir16 Ir14 48.7(8)
C44 Ir16 Ir14 108.4(8)
P16 Ir16 Ir14 144.8(2)
Ir13 Ir16 Ir14 60.75(5)
C49 Ir16 Ir15 158.6(10)
C45 Ir16 Ir15 78.1(8)
C44 Ir16 Ir15 73.3(8)
P16 Ir16 Ir15 108.2(2)
Ir13 Ir16 Ir15 60.96(5)
Ir14 Ir16 Ir15 59.05(5)
C12S C11S C16S 120
C12S C11S C17S 119.99(6)
C16S C11S C17S 119.99(7)
C13S C12S C11S 120
C12S C13S C14S 120
C15S C14S C13S 120
C14S C15S C16S 120
C15S C16S C11S 120
C22S C21S C26S 120
C22S C21S C27S 118(3)
C26S C21S C27S 122(3)
C23S C22S C21S 120
C22S C23S C24S 120
C25S C24S C23S 120
C26S C25S C24S 120
C25S C26S C21S 120
C32S C31S C36S 120
C33S C32S C31S 120
C34S C33S C32S 120
C33S C34S C35S 120
C36S C35S C34S 120
C35S C36S C31S 120
C42S C41S C46S 120
C43S C42S C41S 120
C44S C43S C42S 120
C45S C44S C43S 120
C44S C45S C46S 120
C45S C46S C41S 120
C45S C46S C47S 120
C41S C46S C47S 120
C52S C51S C56S 120
C52S C51S C57S 119.8(2)
C56S C51S C57S 119.8(2)
C51S C52S C53S 120
C54S C53S C52S 120
C55S C54S C53S 120
C54S C55S C56S 120
C55S C56S C51S 120

loop_
_geom_bond_atom_site_label_1
_geom_bond_atom_site_label_2
_geom_bond_distance
C11 O11 1.14(3)
C11 Ir2 1.92(3)
C12 O12 1.15(3)
C12 Ir2 1.89(3)
C13 O13 1.11(3)
C13 Ir3 2.13(3)
C13 Ir1 2.14(3)
C14 O14 1.21(3)
C14 Ir4 1.83(3)
C15 O15 1.14(3)
C15 Ir3 2.11(3)
C15 Ir4 2.13(3)
C16 O16 1.15(3)
C16 Ir4 2.07(4)
C16 Ir1 2.16(4)
C17 O17 1.20(3)
C17 Ir1 1.74(3)
C18 O18 1.14(3)
C18 Ir3 1.88(3)
C19 O19 1.12(3)
C19 Ir2 1.92(3)
C21 O21 1.13(3)
C21 Ir7 1.92(3)
C22 O22 1.18(3)
C22 Ir6 2.07(3)
C22 Ir5 2.11(3)
C23 O23 1.19(3)
C23 Ir6 2.03(3)
C23 Ir8 2.08(3)
C24 O24 1.16(3)
C24 Ir8 1.86(3)
C25 O25 1.11(3)
C25 Ir7 1.91(4)
C26 O26 1.19(3)
C26 Ir5 1.82(3)
C27 O27 1.17(3)
C27 Ir6 1.85(4)
C28 O28 1.14(3)
C28 Ir8 2.09(3)
C28 Ir5 2.12(3)
C29 O29 1.08(3)
C29 Ir7 1.96(3)
C31 O31 1.09(3)
C31 Ir10 1.91(3)
C32 O32 1.19(3)
C32 Ir12 1.76(3)
C33 O33 1.28(3)
C33 Ir9 2.02(3)
C33 Ir11 2.06(3)
C34 O34 1.12(3)
C34 Ir11 1.91(3)
C35 O35 1.15(4)
C35 Ir10 1.87(4)
C36 O36 1.13(4)
C36 Ir10 1.91(4)
C37 O37 1.17(3)
C37 Ir9 2.04(3)
C37 Ir12 2.13(3)
C38 O38 1.13(3)
C38 Ir9 1.87(3)
C39 O39 1.19(3)
C39 Ir11 2.09(3)
C39 Ir12 2.11(3)
C41 O41 1.17(3)
C41 Ir15 1.87(3)
C42 O42 1.19(3)
C42 Ir15 1.86(3)
C43 O43 1.19(3)
C43 Ir13 1.88(3)
C44 O44 1.11(3)
C44 Ir13 2.09(3)
C44 Ir16 2.11(3)
C45 O45 1.15(3)
C45 Ir16 2.08(3)
C45 Ir14 2.08(3)
C46 O46 1.18(3)
C46 Ir13 2.03(3)
C46 Ir14 2.13(3)
C47 O47 1.21(3)
C47 Ir15 1.86(3)
C48 O48 1.17(3)
C48 Ir14 1.86(3)
C49 O49 1.15(3)
C49 Ir16 1.89(3)
C101 C102 1.56(3)
C101 P3 1.87(3)
C102 C103 1.39
C102 C107 1.39
C103 C104 1.39
C104 C105 1.39
C105 C106 1.39
C105 C108 1.52(3)
C106 C107 1.39
C108 P5 1.85(3)
C111 C112 1.51(3)
C111 P1 1.87(3)
C112 C113 1.39
C112 C117 1.39
C113 C114 1.39
C114 C115 1.39
C115 C116 1.39
C115 C118 1.55(3)
C116 C117 1.39
C118 P6 1.86(3)
C131 C132 1.39
C131 C136 1.39
C131 P4 1.810(16)
C132 C133 1.39
C133 C134 1.39
C134 C135 1.39
C135 C136 1.39
C141 C142 1.39
C141 C146 1.39
C141 P4 1.838(17)
C142 C143 1.39
C143 C144 1.39
C144 C145 1.39
C145 C146 1.39
C151 C152 1.39
C151 C156 1.39
C151 P1 1.786(17)
C152 C153 1.39
C153 C154 1.39
C154 C155 1.39
C155 C156 1.39
C161 C162 1.39
C161 C166 1.39
C161 P3 1.810(17)
C162 C163 1.39
C163 C164 1.39
C164 C165 1.39
C165 C166 1.39
C171 C172 1.39
C171 C176 1.39
C171 P3 1.834(17)
C172 C173 1.39
C173 C174 1.39
C174 C175 1.39
C175 C176 1.39
C181 C182 1.39
C181 C186 1.39
C181 P1 1.852(16)
C182 C183 1.39
C183 C184 1.39
C184 C185 1.39
C185 C186 1.39
C201 C202 1.55(3)
C201 P8 1.81(3)
C202 C203 1.39
C202 C207 1.39
C203 C204 1.39
C204 C205 1.39
C205 C206 1.39
C205 C208 1.50(3)
C206 C207 1.39
C208 P9 1.83(3)
C231 C232 1.39
C231 C236 1.39
C231 P6 1.816(17)
C232 C233 1.39
C233 C234 1.39
C234 C235 1.39
C235 C236 1.39
C241 C242 1.39
C241 C246 1.39
C241 P6 1.810(16)
C242 C243 1.39
C243 C244 1.39
C244 C245 1.39
C245 C246 1.39
C251 C252 1.39
C251 C256 1.39
C251 P5 1.855(17)
C252 C253 1.39
C253 C254 1.39
C254 C255 1.39
C255 C256 1.39
C261 C262 1.39
C261 C266 1.39
C261 P8 1.821(17)
C262 C263 1.39
C263 C264 1.39
C264 C265 1.39
C265 C266 1.39
C271 C272 1.39
C271 C276 1.39
C271 P8 1.817(16)
C272 C273 1.39
C273 C274 1.39
C274 C275 1.39
C275 C276 1.39
C281 C282 1.39
C281 C286 1.39
C281 P5 1.798(17)
C282 C283 1.39
C283 C284 1.39
C284 C285 1.39
C285 C286 1.39
C301 C302 1.51(3)
C301 P12 1.81(3)
C302 C303 1.39
C302 C307 1.39
C303 C304 1.39
C304 C305 1.39
C305 C306 1.39
C305 C308 1.57(3)
C306 C307 1.39
C308 P16 1.87(3)
C311 C312 1.39
C311 C316 1.39
C311 P12 1.780(17)
C312 C313 1.39
C313 C314 1.39
C314 C315 1.39
C315 C316 1.39
C321 C322 1.39
C321 C326 1.39
C321 P11 1.74(2)
C322 C323 1.39
C323 C324 1.39
C324 C325 1.39
C325 C326 1.39
C331 C332 1.39
C331 C336 1.39
C331 P11 1.853(18)
C332 C333 1.39
C333 C334 1.39
C334 C335 1.39
C335 C336 1.39
C341 C342 1.39
C341 C346 1.39
C341 P9 1.812(16)
C342 C343 1.39
C343 C344 1.39
C344 C345 1.39
C345 C346 1.39
C351 C352 1.39
C351 C356 1.39
C351 P9 1.800(18)
C352 C353 1.39
C353 C354 1.39
C354 C355 1.39
C355 C356 1.39
C361 C362 1.39
C361 C366 1.39
C361 P12 1.834(18)
C362 C363 1.39
C363 C364 1.39
C364 C365 1.39
C365 C366 1.39
C401 C402 1.39
C401 C406 1.39
C401 P14 1.848(18)
C402 C403 1.39
C403 C404 1.39
C404 C405 1.39
C405 C406 1.39
C411 C412 1.57(3)
C411 P14 1.84(3)
C412 C413 1.39
C412 C417 1.39
C413 C414 1.39
C414 C415 1.39
C415 C416 1.39
C415 C418 1.49(3)
C416 C417 1.39
C418 P11 1.90(3)
C421 C422 1.57(3)
C421 P13 1.81(3)
C422 C423 1.39
C422 C427 1.39
C423 C424 1.39
C424 C425 1.39
C425 C426 1.39
C425 C428 1.57(3)
C426 C427 1.39
C428 P4 1.84(3)
C431 C432 1.39
C431 C436 1.39
C431 P13 1.840(17)
C432 C433 1.39
C433 C434 1.39
C434 C435 1.39
C435 C436 1.39
C441 C442 1.39
C441 C446 1.39
C441 P13 1.818(17)
C442 C443 1.39
C443 C444 1.39
C444 C445 1.39
C445 C446 1.39
C451 C452 1.39
C451 C456 1.39
C451 P16 1.809(16)
C452 C453 1.39
C453 C454 1.39
C454 C455 1.39
C455 C456 1.39
C461 C462 1.39
C461 C466 1.39
C461 P16 1.830(17)
C462 C463 1.39
C463 C464 1.39
C464 C465 1.39
C465 C466 1.39
C471 C472 1.39
C471 C476 1.39
C471 P14 1.840(18)
C472 C473 1.39
C473 C474 1.39
C474 C475 1.39
C475 C476 1.39
P1 Ir1 2.308(8)
P3 Ir3 2.290(8)
P4 Ir4 2.311(8)
P5 Ir5 2.312(8)
P6 Ir6 2.303(8)
P8 Ir8 2.306(9)
P9 Ir9 2.315(8)
P11 Ir11 2.314(8)
P12 Ir12 2.317(8)
P13 Ir13 2.285(9)
P14 Ir14 2.294(9)
P16 Ir16 2.313(9)
Ir1 Ir3 2.7210(19)
Ir1 Ir2 2.7248(18)
Ir1 Ir4 2.7623(19)
Ir2 Ir4 2.7438(19)
Ir2 Ir3 2.7625(19)
Ir3 Ir4 2.6894(18)
Ir5 Ir7 2.7130(18)
Ir5 Ir6 2.7442(19)
Ir5 Ir8 2.7455(19)
Ir6 Ir8 2.6821(19)
Ir6 Ir7 2.7547(18)
Ir7 Ir8 2.7531(18)
Ir9 Ir11 2.6890(18)
Ir9 Ir10 2.7488(19)
Ir9 Ir12 2.7533(19)
Ir10 Ir12 2.7137(18)
Ir10 Ir11 2.7640(19)
Ir11 Ir12 2.7251(19)
Ir13 Ir16 2.6839(19)
Ir13 Ir14 2.7457(19)
Ir13 Ir15 2.7578(19)
Ir14 Ir15 2.7088(19)
Ir14 Ir16 2.7453(19)
Ir15 Ir16 2.7517(18)
C11S C12S 1.39
C11S C16S 1.39
C11S C17S 1.47(3)
C12S C13S 1.39
C13S C14S 1.39
C14S C15S 1.39
C15S C16S 1.39
C21S C22S 1.39
C21S C26S 1.39
C21S C27S 1.50(5)
C22S C23S 1.39
C23S C24S 1.39
C24S C25S 1.39
C25S C26S 1.39
C31S C32S 1.39
C31S C36S 1.39
C32S C33S 1.39
C33S C34S 1.39
C34S C35S 1.39
C35S C36S 1.39
C41S C42S 1.39
C41S C46S 1.39
C42S C43S 1.39
C43S C44S 1.39
C44S C45S 1.39
C45S C46S 1.39
C46S C47S 1.47(3)
C51S C52S 1.39
C51S C56S 1.39
C51S C57S 1.47(3)
C52S C53S 1.39
C53S C54S 1.39
C54S C55S 1.39
C55S C56S 1.39
